data_7116300
loop_
_publ_author_name
'Takano, Koichi'
'Ikeda, Yousuke'
'Kodama, Shintaro'
'Ishii, Youichi'

_publ_section_title
;
 Remote rearrangement of the metal center in a (\h(6)-C6Me6)Ru(ii)
 complex.
;
_journal_issue 24
_journal_name_full 'Chemical communications (Cambridge, England)'
_journal_page_first 4981
_journal_page_last 4984
_journal_paper_doi 10.1039/c4cc09699a
_journal_volume 51
_journal_year 2015
_chemical_formula_moiety 'C62 H52 B F24 P Ru'
_chemical_formula_sum 'C62 H52 B F24 P Ru'
_chemical_formula_weight 1395.91
_space_group_IT_number 2
_symmetry_cell_setting triclinic
_symmetry_Int_Tables_number 2
_symmetry_space_group_name_Hall '-P 1'
_symmetry_space_group_name_H-M 'P -1'
_atom_sites_solution_hydrogens geom
_atom_sites_solution_primary direct
_atom_sites_solution_secondary difmap
_audit_update_record
;
2014-12-01 deposited with the CCDC.
2015-01-05 downloaded from the CCDC.
;
_cell_angle_alpha 82.854(11)
_cell_angle_beta 79.193(12)
_cell_angle_gamma 88.453(13)
_cell_formula_units_Z 2
_cell_length_a 12.467(5)
_cell_length_b 14.291(6)
_cell_length_c 17.015(7)
_cell_measurement_reflns_used 6897
_cell_measurement_temperature 93
_cell_measurement_theta_max 31.34
_cell_measurement_theta_min 2.59
_cell_volume 2955(2)
_computing_cell_refinement CrystalClear
_computing_data_collection 'CrystalClear (Rigaku Inc., 2008)'
_computing_data_reduction CrystalClear
_computing_molecular_graphics 'CrystalStructure 4.0'
_computing_publication_material 'CrystalStructure 4.0 (Rigaku, 2010)'
_computing_structure_refinement 'SHELXL97 (Sheldrick, 2008)'
_computing_structure_solution SIR97
_diffrn_ambient_temperature 93
_diffrn_detector_area_resol_mean 7.111
_diffrn_measured_fraction_theta_full 0.960
_diffrn_measured_fraction_theta_max 0.960
_diffrn_measurement_device_type 'Rigaku Saturn724'
_diffrn_measurement_method \w
_diffrn_radiation_type 'Mo K\a'
_diffrn_radiation_wavelength 0.71075
_diffrn_reflns_av_R_equivalents 0.0763
_diffrn_reflns_limit_h_max 16
_diffrn_reflns_limit_h_min -14
_diffrn_reflns_limit_k_max 18
_diffrn_reflns_limit_k_min -18
_diffrn_reflns_limit_l_max 22
_diffrn_reflns_limit_l_min -21
_diffrn_reflns_number 24322
_diffrn_reflns_theta_full 27.47
_diffrn_reflns_theta_max 27.47
_diffrn_standards_number 0
_exptl_absorpt_coefficient_mu 0.409
_exptl_absorpt_correction_T_max 0.944
_exptl_absorpt_correction_T_min 0.750
_exptl_absorpt_correction_type multi-scan
_exptl_absorpt_process_details 'REQAB (Rigaku, 1998)'
_exptl_crystal_colour yellow
_exptl_crystal_density_diffrn 1.569
_exptl_crystal_density_method 'not measured'
_exptl_crystal_description prism
_exptl_crystal_F_000 1408.00
_exptl_crystal_recrystallization_method 'Re-crystallisation from solvent: 1,2-dichloroethane/hexane'
_exptl_crystal_size_max 0.180
_exptl_crystal_size_mid 0.140
_exptl_crystal_size_min 0.140
_refine_diff_density_max 2.490
_refine_diff_density_min -1.040
_refine_ls_extinction_method none
_refine_ls_goodness_of_fit_ref 1.026
_refine_ls_hydrogen_treatment mixed
_refine_ls_number_parameters 812
_refine_ls_number_reflns 12995
_refine_ls_number_restraints 0
_refine_ls_R_factor_gt 0.0756
_refine_ls_shift/su_max 0.001
_refine_ls_structure_factor_coef Fsqd
_refine_ls_weighting_details 'w = 1/[\s^2^(Fo^2^)+(0.0774P)^2^+0.5103P] where P=(Fo^2^+2Fc^2^)/3'
_refine_ls_weighting_scheme calc
_refine_ls_wR_factor_ref 0.1911
_reflns_number_gt 8671
_reflns_number_total 12995
_reflns_threshold_expression F^2^>2.0\s(F^2^)
_cod_data_source_file c4cc09699a2.cif
_cod_data_source_block 20140728_takano_exp217
_cod_depositor_comments 'Adding full bibliography for 7116299--7116300.cif.'
_cod_database_code 7116300

loop_
_symmetry_equiv_pos_site_id
_symmetry_equiv_pos_as_xyz
1 +X,+Y,+Z
2 -X,-Y,-Z

loop_
_atom_site_label
_atom_site_type_symbol
_atom_site_fract_x
_atom_site_fract_y
_atom_site_fract_z
_atom_site_U_iso_or_equiv
_atom_site_adp_type
_atom_site_occupancy
_atom_site_symmetry_multiplicity
_atom_site_calc_flag
_atom_site_refinement_flags
Ru1 Ru 0.42090(3) 0.27323(3) 0.74824(2) 0.02268(13) Uani 1.0 2 d .
P1 P 0.43766(10) 0.42726(9) 0.68016(7) 0.0273(3) Uani 1.0 2 d .
F1 F 1.2413(2) 0.6811(2) 0.54106(16) 0.0338(7) Uani 1.0 2 d .
F2 F 1.2115(2) 0.8274(2) 0.55643(17) 0.0342(7) Uani 1.0 2 d .
F3 F 1.2252(2) 0.7269(3) 0.65862(16) 0.0342(7) Uani 1.0 2 d .
F4 F 0.9166(3) 0.5668(3) 0.46512(16) 0.0382(8) Uani 1.0 2 d .
F5 F 0.7580(3) 0.6127(3) 0.5220(2) 0.0496(9) Uani 1.0 2 d .
F6 F 0.8382(3) 0.4954(3) 0.57857(18) 0.0407(8) Uani 1.0 2 d .
F7 F 0.9856(3) 0.8560(2) 1.00338(16) 0.0318(7) Uani 1.0 2 d .
F8 F 1.1121(2) 0.7617(3) 0.95470(16) 0.0347(8) Uani 1.0 2 d .
F9 F 1.0044(3) 0.7189(2) 1.06745(15) 0.0325(7) Uani 1.0 2 d .
F10 F 0.7934(4) 0.4533(3) 0.88344(19) 0.0635(12) Uani 1.0 2 d .
F11 F 0.6762(3) 0.5002(3) 0.9771(3) 0.0787(14) Uani 1.0 2 d .
F12 F 0.8289(4) 0.4495(3) 1.0004(3) 0.0744(14) Uani 1.0 2 d .
F13 F 0.3768(3) 0.7963(3) 0.91828(19) 0.0554(11) Uani 1.0 2 d .
F14 F 0.4206(3) 0.6538(3) 0.90030(17) 0.0419(8) Uani 1.0 2 d .
F15 F 0.2993(3) 0.7232(3) 0.84080(18) 0.0493(10) Uani 1.0 2 d .
F16 F 0.4881(3) 0.7723(3) 0.54196(19) 0.0550(10) Uani 1.0 2 d .
F17 F 0.4344(3) 0.9089(3) 0.56980(17) 0.0483(9) Uani 1.0 2 d .
F18 F 0.6021(3) 0.8859(3) 0.51735(16) 0.0453(9) Uani 1.0 2 d .
F19 F 0.8089(3) 1.0659(3) 0.96057(18) 0.0481(9) Uani 1.0 2 d .
F20 F 0.6545(3) 1.0865(3) 0.92207(19) 0.0504(9) Uani 1.0 2 d .
F21 F 0.7753(4) 1.1964(3) 0.8923(2) 0.0600(11) Uani 1.0 2 d .
F22 F 1.0380(6) 1.1970(5) 0.6319(4) 0.0619(17) Uiso 0.6000 2 d .
F23 F 0.9372(3) 1.1347(4) 0.5559(2) 0.0749(14) Uani 1.0 2 d .
F24 F 1.0767(5) 1.0723(5) 0.5812(4) 0.0458(14) Uiso 0.6000 2 d .
F25 F 0.9683(7) 1.2254(7) 0.6252(5) 0.047(2) Uiso 0.4000 2 d .
F26 F 1.0810(8) 1.1145(8) 0.6101(6) 0.057(3) Uiso 0.4000 2 d .
C1 C 0.3265(4) 0.2567(4) 0.6537(3) 0.0249(11) Uani 1.0 2 d .
C2 C 0.2654(4) 0.2217(4) 0.7328(3) 0.0235(11) Uani 1.0 2 d .
C3 C 0.2472(4) 0.2902(4) 0.7908(3) 0.0241(10) Uani 1.0 2 d .
C4 C 0.2304(4) 0.1212(4) 0.7526(3) 0.0237(10) Uani 1.0 2 d .
C5 C 0.2601(4) 0.0545(4) 0.6986(3) 0.0267(11) Uani 1.0 2 d .
C6 C 0.2216(4) -0.0374(4) 0.7187(3) 0.0306(12) Uani 1.0 2 d .
C7 C 0.1526(4) -0.0641(4) 0.7917(4) 0.0335(12) Uani 1.0 2 d .
C8 C 0.1178(5) 0.0031(4) 0.8438(3) 0.0380(14) Uani 1.0 2 d .
C9 C 0.1555(4) 0.0948(4) 0.8240(3) 0.0310(12) Uani 1.0 2 d .
C10 C 0.1818(4) 0.3780(4) 0.7815(3) 0.0265(11) Uani 1.0 2 d .
C11 C 0.1036(4) 0.3849(4) 0.7328(3) 0.0335(12) Uani 1.0 2 d .
C12 C 0.0384(5) 0.4670(5) 0.7287(4) 0.0440(15) Uani 1.0 2 d .
C13 C 0.0513(5) 0.5396(4) 0.7724(3) 0.0423(15) Uani 1.0 2 d .
C14 C 0.1286(5) 0.5327(4) 0.8202(3) 0.0401(14) Uani 1.0 2 d .
C15 C 0.1927(4) 0.4518(4) 0.8266(3) 0.0297(12) Uani 1.0 2 d .
C16 C 0.5288(4) 0.1417(4) 0.7421(3) 0.0313(12) Uani 1.0 2 d .
C17 C 0.4634(4) 0.1297(4) 0.8196(3) 0.0309(12) Uani 1.0 2 d .
C18 C 0.4522(4) 0.2039(4) 0.8687(3) 0.0312(12) Uani 1.0 2 d .
C19 C 0.5196(5) 0.2847(4) 0.8450(3) 0.0324(12) Uani 1.0 2 d .
C20 C 0.5989(4) 0.2884(4) 0.7723(3) 0.0337(13) Uani 1.0 2 d .
C21 C 0.5995(4) 0.2206(4) 0.7188(3) 0.0301(12) Uani 1.0 2 d .
C22 C 0.5382(6) 0.0643(6) 0.6869(5) 0.0521(18) Uani 1.0 2 d .
C23 C 0.4129(5) 0.0340(4) 0.8535(4) 0.0462(16) Uani 1.0 2 d .
C24 C 0.3761(5) 0.1936(5) 0.9504(3) 0.0501(17) Uani 1.0 2 d .
C25 C 0.5195(6) 0.3564(5) 0.9042(4) 0.0560(18) Uani 1.0 2 d .
C26 C 0.6893(5) 0.3608(5) 0.7548(4) 0.057(2) Uani 1.0 2 d .
C27 C 0.6808(5) 0.2216(5) 0.6401(4) 0.0517(17) Uani 1.0 2 d .
C28 C 0.3339(4) 0.4932(4) 0.6326(3) 0.0321(12) Uani 1.0 2 d .
C29 C 0.4729(5) 0.5189(4) 0.7352(4) 0.0422(14) Uani 1.0 2 d .
C30 C 0.5474(5) 0.4317(4) 0.5913(3) 0.0393(14) Uani 1.0 2 d .
C31 C 0.8827(4) 0.7581(4) 0.6814(3) 0.0188(10) Uani 1.0 2 d .
C32 C 0.9973(4) 0.7700(4) 0.6632(3) 0.0204(10) Uani 1.0 2 d .
C33 C 1.0634(4) 0.7226(4) 0.6055(3) 0.0202(10) Uani 1.0 2 d .
C34 C 1.0210(4) 0.6621(4) 0.5622(3) 0.0214(10) Uani 1.0 2 d .
C35 C 0.9088(4) 0.6475(4) 0.5798(3) 0.0197(10) Uani 1.0 2 d .
C36 C 0.8420(4) 0.6933(4) 0.6385(3) 0.0207(10) Uani 1.0 2 d .
C37 C 1.1840(4) 0.7398(4) 0.5899(3) 0.0252(11) Uani 1.0 2 d .
C38 C 0.8567(4) 0.5818(4) 0.5362(3) 0.0300(12) Uani 1.0 2 d .
C39 C 0.8298(4) 0.7493(4) 0.8365(3) 0.0172(9) Uani 1.0 2 d .
C40 C 0.8998(4) 0.7811(4) 0.8834(3) 0.0209(10) Uani 1.0 2 d .
C41 C 0.9313(4) 0.7250(4) 0.9483(3) 0.0208(10) Uani 1.0 2 d .
C42 C 0.8944(4) 0.6336(4) 0.9692(3) 0.0222(10) Uani 1.0 2 d .
C43 C 0.8249(4) 0.5989(4) 0.9252(3) 0.0225(10) Uani 1.0 2 d .
C44 C 0.7941(4) 0.6563(4) 0.8596(3) 0.0212(10) Uani 1.0 2 d .
C45 C 1.0081(4) 0.7649(4) 0.9935(3) 0.0244(11) Uani 1.0 2 d .
C46 C 0.7821(5) 0.5007(4) 0.9461(3) 0.0339(13) Uani 1.0 2 d .
C47 C 0.6774(4) 0.8042(4) 0.7437(3) 0.0197(10) Uani 1.0 2 d .
C48 C 0.5900(4) 0.7756(3) 0.8056(3) 0.0192(9) Uani 1.0 2 d .
C49 C 0.4831(4) 0.7706(4) 0.7932(3) 0.0208(10) Uani 1.0 2 d .
C50 C 0.4582(4) 0.7944(4) 0.7166(3) 0.0228(10) Uani 1.0 2 d .
C51 C 0.5433(4) 0.8247(4) 0.6540(3) 0.0211(10) Uani 1.0 2 d .
C52 C 0.6486(4) 0.8314(4) 0.6674(3) 0.0208(10) Uani 1.0 2 d .
C53 C 0.3943(4) 0.7373(4) 0.8632(3) 0.0296(12) Uani 1.0 2 d .
C54 C 0.5175(4) 0.8483(4) 0.5713(3) 0.0317(12) Uani 1.0 2 d .
C55 C 0.8324(4) 0.9202(4) 0.7522(3) 0.0222(10) Uani 1.0 2 d .
C56 C 0.7883(4) 0.9682(4) 0.8179(3) 0.0238(10) Uani 1.0 2 d .
C57 C 0.8102(4) 1.0613(4) 0.8229(3) 0.0287(11) Uani 1.0 2 d .
C58 C 0.8759(5) 1.1137(4) 0.7588(3) 0.0328(12) Uani 1.0 2 d .
C59 C 0.9167(4) 1.0711(4) 0.6909(3) 0.0312(12) Uani 1.0 2 d .
C60 C 0.8969(4) 0.9768(4) 0.6865(3) 0.0244(11) Uani 1.0 2 d .
C61 C 0.7628(5) 1.1038(4) 0.8983(3) 0.0359(13) Uani 1.0 2 d .
C62 C 0.9839(5) 1.1269(5) 0.6174(4) 0.0415(15) Uani 1.0 2 d .
B1 B 0.8050(4) 0.8093(4) 0.7531(3) 0.0192(11) Uani 1.0 2 d .
H1A H 0.2990 0.3153 0.6264 0.0299 Uiso 1.0 2 calc R
H1B H 0.3534 0.2092 0.6170 0.0299 Uiso 1.0 2 calc R
H22A H 0.605(4) 0.023(4) 0.692(3) 0.023(13) Uiso 1.0 2 d .
H3 H 0.2258 0.2570 0.8466 0.0289 Uiso 1.0 2 calc R
H22B H 0.467(5) 0.016(4) 0.706(4) 0.043(16) Uiso 1.0 2 d .
H5 H 0.3066 0.0721 0.6482 0.0321 Uiso 1.0 2 calc R
H6 H 0.2428 -0.0824 0.6820 0.0367 Uiso 1.0 2 calc R
H7 H 0.1292 -0.1277 0.8061 0.0402 Uiso 1.0 2 calc R
H8 H 0.0683 -0.0140 0.8928 0.0456 Uiso 1.0 2 calc R
H9 H 0.1303 0.1405 0.8594 0.0373 Uiso 1.0 2 calc R
H22C H 0.554(9) 0.096(8) 0.630(7) 0.16(5) Uiso 1.0 2 d .
H11 H 0.0941 0.3351 0.7026 0.0402 Uiso 1.0 2 calc R
H12 H -0.0152 0.4723 0.6954 0.0528 Uiso 1.0 2 calc R
H13 H 0.0065 0.5944 0.7694 0.0507 Uiso 1.0 2 calc R
H14 H 0.1387 0.5835 0.8491 0.0481 Uiso 1.0 2 calc R
H15 H 0.2441 0.4466 0.8617 0.0356 Uiso 1.0 2 calc R
H23A H 0.4710 -0.0133 0.8564 0.0554 Uiso 1.0 2 calc R
H23B H 0.3651 0.0160 0.8183 0.0554 Uiso 1.0 2 calc R
H23C H 0.3702 0.0374 0.9076 0.0554 Uiso 1.0 2 calc R
H24A H 0.3248 0.2468 0.9531 0.0601 Uiso 1.0 2 calc R
H24B H 0.4190 0.1928 0.9932 0.0601 Uiso 1.0 2 calc R
H24C H 0.3353 0.1345 0.9575 0.0601 Uiso 1.0 2 calc R
H25A H 0.5423 0.3254 0.9532 0.0672 Uiso 1.0 2 calc R
H25B H 0.4458 0.3824 0.9181 0.0672 Uiso 1.0 2 calc R
H25C H 0.5704 0.4074 0.8794 0.0672 Uiso 1.0 2 calc R
H26A H 0.6887 0.3976 0.7023 0.0686 Uiso 1.0 2 calc R
H26B H 0.7599 0.3287 0.7541 0.0686 Uiso 1.0 2 calc R
H26C H 0.6778 0.4031 0.7968 0.0686 Uiso 1.0 2 calc R
H27A H 0.7552 0.2163 0.6513 0.0620 Uiso 1.0 2 calc R
H27B H 0.6734 0.2808 0.6056 0.0620 Uiso 1.0 2 calc R
H27C H 0.6664 0.1683 0.6124 0.0620 Uiso 1.0 2 calc R
H28A H 0.3671 0.5492 0.5985 0.0386 Uiso 1.0 2 calc R
H28B H 0.2752 0.5126 0.6744 0.0386 Uiso 1.0 2 calc R
H28C H 0.3038 0.4530 0.5994 0.0386 Uiso 1.0 2 calc R
H29A H 0.4079 0.5370 0.7724 0.0507 Uiso 1.0 2 calc R
H29B H 0.5007 0.5739 0.6973 0.0507 Uiso 1.0 2 calc R
H29C H 0.5293 0.4954 0.7659 0.0507 Uiso 1.0 2 calc R
H30A H 0.6178 0.4202 0.6087 0.0471 Uiso 1.0 2 calc R
H30B H 0.5481 0.4940 0.5598 0.0471 Uiso 1.0 2 calc R
H30C H 0.5351 0.3831 0.5581 0.0471 Uiso 1.0 2 calc R
H32 H 1.0300 0.8116 0.6912 0.0244 Uiso 1.0 2 calc R
H34 H 1.0667 0.6315 0.5218 0.0257 Uiso 1.0 2 calc R
H36 H 0.7659 0.6804 0.6499 0.0248 Uiso 1.0 2 calc R
H40 H 0.9269 0.8437 0.8703 0.0250 Uiso 1.0 2 calc R
H42 H 0.9163 0.5950 1.0132 0.0266 Uiso 1.0 2 calc R
H44 H 0.7471 0.6308 0.8298 0.0255 Uiso 1.0 2 calc R
H48 H 0.6041 0.7589 0.8586 0.0230 Uiso 1.0 2 calc R
H50 H 0.3857 0.7900 0.7075 0.0274 Uiso 1.0 2 calc R
H52 H 0.7039 0.8552 0.6237 0.0250 Uiso 1.0 2 calc R
H56 H 0.7404 0.9346 0.8618 0.0285 Uiso 1.0 2 calc R
H58 H 0.8924 1.1776 0.7615 0.0393 Uiso 1.0 2 calc R
H60 H 0.9269 0.9497 0.6389 0.0292 Uiso 1.0 2 calc R

loop_
_atom_site_aniso_label
_atom_site_aniso_U_11
_atom_site_aniso_U_22
_atom_site_aniso_U_33
_atom_site_aniso_U_12
_atom_site_aniso_U_13
_atom_site_aniso_U_23
Ru1 0.0247(2) 0.0251(3) 0.01871(19) 0.00070(16) -0.00382(14) -0.00487(16)
P1 0.0318(7) 0.0266(8) 0.0225(6) -0.0011(6) -0.0020(5) -0.0037(6)
F1 0.0231(14) 0.0405(19) 0.0369(16) 0.0028(13) 0.0028(12) -0.0146(14)
F2 0.0252(15) 0.0327(19) 0.0407(17) -0.0083(13) 0.0009(12) 0.0024(15)
F3 0.0218(14) 0.055(2) 0.0276(15) -0.0017(13) -0.0091(11) -0.0041(14)
F4 0.0460(18) 0.046(2) 0.0267(15) -0.0006(15) -0.0093(13) -0.0168(14)
F5 0.0354(17) 0.060(3) 0.071(3) 0.0173(16) -0.0342(16) -0.0401(19)
F6 0.0472(19) 0.034(2) 0.0405(17) -0.0157(15) -0.0006(14) -0.0095(16)
F7 0.0393(17) 0.0322(18) 0.0276(15) -0.0022(13) -0.0118(12) -0.0092(13)
F8 0.0176(13) 0.056(3) 0.0308(15) -0.0039(13) -0.0031(11) -0.0099(15)
F9 0.0369(16) 0.044(2) 0.0166(13) -0.0101(14) -0.0101(12) 0.0063(13)
F10 0.110(4) 0.044(3) 0.0394(19) -0.035(3) -0.012(2) -0.0128(17)
F11 0.052(3) 0.044(3) 0.120(4) -0.018(2) 0.025(3) 0.010(3)
F12 0.130(4) 0.030(3) 0.082(3) -0.014(3) -0.078(3) 0.013(2)
F13 0.057(3) 0.060(3) 0.0404(19) -0.0114(18) 0.0251(16) -0.0229(18)
F14 0.0411(18) 0.044(3) 0.0328(17) -0.0052(16) 0.0024(14) 0.0114(16)
F15 0.0208(15) 0.080(3) 0.0409(18) -0.0119(16) 0.0022(13) 0.0058(18)
F16 0.077(3) 0.063(3) 0.0338(18) -0.007(2) -0.0266(17) -0.0135(17)
F17 0.0383(18) 0.079(3) 0.0261(16) 0.0250(17) -0.0119(13) 0.0015(17)
F18 0.0296(16) 0.082(3) 0.0216(14) -0.0067(16) -0.0066(12) 0.0100(16)
F19 0.062(3) 0.054(3) 0.0376(18) 0.0101(17) -0.0290(16) -0.0159(16)
F20 0.046(2) 0.066(3) 0.0464(19) 0.0122(17) -0.0146(16) -0.0319(18)
F21 0.102(3) 0.026(2) 0.059(3) 0.0009(19) -0.023(2) -0.0187(18)
F23 0.056(3) 0.118(4) 0.043(2) -0.034(3) -0.0193(18) 0.039(3)
C1 0.026(3) 0.028(3) 0.022(3) 0.000(2) -0.0049(18) -0.007(2)
C2 0.019(2) 0.033(3) 0.019(2) -0.006(2) -0.0031(17) -0.006(2)
C3 0.021(3) 0.031(3) 0.019(2) -0.001(2) -0.0008(17) -0.004(2)
C4 0.026(3) 0.024(3) 0.021(3) -0.000(2) -0.0056(18) -0.000(2)
C5 0.026(3) 0.030(3) 0.024(3) 0.004(2) -0.0040(19) -0.004(3)
C6 0.035(3) 0.028(3) 0.033(3) 0.004(3) -0.013(2) -0.009(3)
C7 0.034(3) 0.023(3) 0.045(3) -0.006(3) -0.013(3) 0.002(3)
C8 0.038(3) 0.041(4) 0.030(3) -0.008(3) 0.002(3) 0.003(3)
C9 0.030(3) 0.027(3) 0.033(3) -0.003(3) 0.001(2) -0.001(3)
C10 0.028(3) 0.028(3) 0.021(3) 0.001(2) 0.0037(18) -0.001(2)
C11 0.038(3) 0.037(4) 0.022(3) 0.005(3) -0.002(2) 0.001(3)
C12 0.038(3) 0.056(5) 0.029(3) 0.013(3) 0.002(3) 0.015(3)
C13 0.049(4) 0.036(4) 0.030(3) 0.020(3) 0.014(3) 0.009(3)
C14 0.050(4) 0.029(4) 0.031(3) 0.002(3) 0.013(3) 0.003(3)
C15 0.033(3) 0.030(3) 0.021(3) 0.003(3) 0.0067(19) -0.001(3)
C16 0.030(3) 0.036(4) 0.032(3) 0.012(3) -0.013(2) -0.011(3)
C17 0.026(3) 0.029(3) 0.038(3) 0.003(3) -0.009(2) -0.004(3)
C18 0.029(3) 0.041(4) 0.024(3) 0.004(3) -0.007(2) -0.000(3)
C19 0.044(3) 0.033(4) 0.025(3) 0.002(3) -0.018(3) -0.005(3)
C20 0.031(3) 0.044(4) 0.030(3) -0.006(3) -0.016(2) -0.004(3)
C21 0.019(3) 0.043(4) 0.029(3) 0.007(3) -0.0062(19) -0.006(3)
C22 0.041(4) 0.053(5) 0.072(5) 0.023(3) -0.019(4) -0.038(4)
C23 0.047(4) 0.034(4) 0.061(4) -0.006(3) -0.028(3) 0.010(3)
C24 0.058(4) 0.065(5) 0.020(3) 0.012(4) 0.003(3) 0.006(3)
C25 0.084(5) 0.052(5) 0.042(4) -0.002(4) -0.025(4) -0.021(4)
C26 0.049(4) 0.067(5) 0.058(4) -0.033(4) -0.030(4) 0.017(4)
C27 0.036(3) 0.077(5) 0.037(3) 0.017(3) 0.002(3) -0.005(4)
C28 0.033(3) 0.028(3) 0.032(3) 0.004(3) -0.003(2) 0.002(3)
C29 0.058(4) 0.034(4) 0.037(3) -0.004(3) -0.012(3) -0.009(3)
C30 0.039(3) 0.040(4) 0.033(3) -0.001(3) 0.006(3) 0.001(3)
C31 0.020(2) 0.023(3) 0.0117(19) -0.0053(18) -0.0032(16) 0.0043(19)
C32 0.019(2) 0.023(3) 0.018(2) -0.0031(19) -0.0039(17) 0.000(2)
C33 0.017(2) 0.026(3) 0.018(2) -0.0015(18) -0.0042(16) -0.001(2)
C34 0.026(3) 0.023(3) 0.014(2) 0.0011(19) -0.0024(17) -0.0015(19)
C35 0.023(3) 0.021(3) 0.016(2) -0.0016(19) -0.0062(16) 0.0010(19)
C36 0.018(2) 0.024(3) 0.019(2) 0.0020(18) -0.0054(17) 0.003(2)
C37 0.024(3) 0.032(4) 0.019(3) 0.001(2) -0.0020(18) -0.005(3)
C38 0.026(3) 0.034(4) 0.033(3) 0.004(3) -0.006(2) -0.014(3)
C39 0.018(2) 0.021(3) 0.0118(19) 0.0001(18) -0.0011(15) -0.0004(18)
C40 0.017(2) 0.029(3) 0.014(2) -0.0024(19) 0.0006(16) -0.0001(19)
C41 0.019(2) 0.027(3) 0.016(2) -0.0010(19) -0.0022(16) -0.001(2)
C42 0.025(3) 0.028(3) 0.0128(19) 0.002(2) -0.0034(17) -0.002(2)
C43 0.025(3) 0.018(3) 0.021(3) -0.0045(19) -0.0000(18) 0.001(2)
C44 0.023(3) 0.024(3) 0.018(2) -0.0007(19) -0.0061(17) -0.002(2)
C45 0.020(3) 0.036(4) 0.016(2) -0.002(2) -0.0021(17) 0.002(2)
C46 0.044(3) 0.036(4) 0.025(3) -0.003(3) -0.013(3) -0.001(3)
C47 0.020(2) 0.020(3) 0.017(2) 0.0003(18) 0.0009(16) -0.0035(19)
C48 0.022(2) 0.022(3) 0.0141(19) 0.0049(18) -0.0040(16) -0.0026(18)
C49 0.019(2) 0.023(3) 0.019(2) 0.0013(18) -0.0008(17) -0.002(2)
C50 0.021(3) 0.023(3) 0.027(3) 0.0012(19) -0.0062(18) -0.008(2)
C51 0.022(3) 0.023(3) 0.018(2) 0.0027(19) -0.0049(17) -0.0023(19)
C52 0.019(2) 0.025(3) 0.017(2) 0.0016(18) -0.0021(16) -0.003(2)
C53 0.023(3) 0.038(4) 0.026(3) -0.005(3) 0.0007(19) -0.002(3)
C54 0.027(3) 0.046(4) 0.022(3) 0.001(3) -0.0070(19) -0.003(3)
C55 0.024(3) 0.019(3) 0.025(3) 0.0006(19) -0.0096(18) -0.000(2)
C56 0.024(3) 0.028(3) 0.021(3) 0.002(2) -0.0098(18) -0.001(2)
C57 0.039(3) 0.023(3) 0.029(3) -0.002(3) -0.019(3) -0.001(3)
C58 0.047(3) 0.016(3) 0.041(3) -0.003(3) -0.028(3) 0.005(3)
C59 0.035(3) 0.029(4) 0.031(3) -0.009(3) -0.016(3) 0.011(3)
C60 0.025(3) 0.030(3) 0.019(2) -0.005(2) -0.0072(18) -0.000(2)
C61 0.043(3) 0.038(4) 0.036(3) 0.006(3) -0.023(3) -0.015(3)
C62 0.040(3) 0.045(4) 0.043(4) -0.014(3) -0.020(3) 0.006(3)
B1 0.017(3) 0.025(3) 0.015(3) 0.001(2) -0.0022(18) -0.001(3)

loop_
_atom_type_symbol
_atom_type_description
_atom_type_scat_dispersion_real
_atom_type_scat_dispersion_imag
_atom_type_scat_source
C C 0.0033 0.0016
;
International Tables for Crystallography
(1992, Vol. C, Tables 4.2.6.8 and 6.1.1.4)
;
H H 0.0000 0.0000
;
International Tables for Crystallography
(1992, Vol. C, Table 6.1.1.4)
;
F F 0.0171 0.0103
;
International Tables for Crystallography
(1992, Vol. C, Tables 4.2.6.8 and 6.1.1.4)
;
P P 0.1023 0.0942
;
International Tables for Crystallography
(1992, Vol. C, Tables 4.2.6.8 and 6.1.1.4)
;
Ru Ru -1.2594 0.8363
;
International Tables for Crystallography
(1992, Vol. C, Tables 4.2.6.8 and 6.1.1.4)
;
B B 0.0013 0.0007
;
International Tables for Crystallography
(1992, Vol. C, Tables 4.2.6.8 and 6.1.1.4)
;

loop_
_geom_angle_atom_site_label_1
_geom_angle_atom_site_label_2
_geom_angle_atom_site_label_3
_geom_angle
_geom_angle_publ_flag
P1 Ru1 C1 80.96(13) yes
P1 Ru1 C2 105.92(13) yes
P1 Ru1 C3 92.51(13) yes
P1 Ru1 C16 133.85(12) yes
P1 Ru1 C17 161.11(13) yes
P1 Ru1 C18 134.95(15) yes
P1 Ru1 C19 100.77(14) yes
P1 Ru1 C20 87.78(14) yes
P1 Ru1 C21 100.75(13) yes
C1 Ru1 C2 38.84(15) yes
C1 Ru1 C3 68.37(17) yes
C1 Ru1 C16 100.61(19) yes
C1 Ru1 C17 113.76(19) yes
C1 Ru1 C18 142.09(19) yes
C1 Ru1 C19 177.95(19) yes
C1 Ru1 C20 143.43(16) yes
C1 Ru1 C21 113.40(18) yes
C2 Ru1 C3 39.34(19) yes
C2 Ru1 C16 102.64(19) yes
C2 Ru1 C17 92.82(18) yes
C2 Ru1 C18 107.15(17) yes
C2 Ru1 C19 140.84(17) yes
C2 Ru1 C20 165.48(19) yes
C2 Ru1 C21 134.16(19) yes
C3 Ru1 C16 131.39(18) yes
C3 Ru1 C17 103.75(17) yes
C3 Ru1 C18 94.09(17) yes
C3 Ru1 C19 112.51(18) yes
C3 Ru1 C20 147.31(18) yes
C3 Ru1 C21 166.74(18) yes
C16 Ru1 C17 35.34(17) yes
C16 Ru1 C18 65.25(19) yes
C16 Ru1 C19 77.4(2) yes
C16 Ru1 C20 63.5(2) yes
C16 Ru1 C21 35.95(18) yes
C17 Ru1 C18 35.8(2) yes
C17 Ru1 C19 64.3(2) yes
C17 Ru1 C20 73.35(19) yes
C17 Ru1 C21 63.21(17) yes
C18 Ru1 C19 36.58(19) yes
C18 Ru1 C20 64.09(17) yes
C18 Ru1 C21 76.63(17) yes
C19 Ru1 C20 36.05(17) yes
C19 Ru1 C21 65.29(19) yes
C20 Ru1 C21 35.1(2) yes
Ru1 P1 C28 126.48(18) yes
Ru1 P1 C29 116.97(18) yes
Ru1 P1 C30 110.02(19) yes
C28 P1 C29 97.7(3) yes
C28 P1 C30 98.2(3) yes
C29 P1 C30 104.1(3) yes
F25 F22 F26 128.9(10) yes
F25 F22 C62 77.1(8) yes
F26 F22 C62 54.1(6) yes
F26 F24 C62 55.6(8) yes
F22 F25 C62 61.8(7) yes
F22 F26 F24 144.4(12) yes
F22 F26 C62 60.8(7) yes
F24 F26 C62 89.7(10) yes
Ru1 C1 C2 69.2(3) yes
Ru1 C2 C1 71.9(3) yes
Ru1 C2 C3 70.5(3) yes
Ru1 C2 C4 124.2(4) yes
C1 C2 C3 115.0(5) yes
C1 C2 C4 121.2(5) yes
C3 C2 C4 123.7(4) yes
Ru1 C3 C2 70.2(3) yes
Ru1 C3 C10 127.0(3) yes
C2 C3 C10 124.3(5) yes
C2 C4 C5 122.3(4) yes
C2 C4 C9 118.8(5) yes
C5 C4 C9 118.5(5) yes
C4 C5 C6 120.1(4) yes
C5 C6 C7 120.8(5) yes
C6 C7 C8 119.5(5) yes
C7 C8 C9 120.0(5) yes
C4 C9 C8 121.0(5) yes
C3 C10 C11 120.2(5) yes
C3 C10 C15 120.3(5) yes
C11 C10 C15 119.3(5) yes
C10 C11 C12 119.0(6) yes
C11 C12 C13 121.0(6) yes
C12 C13 C14 119.8(6) yes
C13 C14 C15 120.5(6) yes
C10 C15 C14 120.3(5) yes
Ru1 C16 C17 75.0(3) yes
Ru1 C16 C21 73.3(3) yes
Ru1 C16 C22 130.9(5) yes
C17 C16 C21 119.8(5) yes
C17 C16 C22 121.1(5) yes
C21 C16 C22 118.5(5) yes
Ru1 C17 C16 69.7(3) yes
Ru1 C17 C18 68.7(3) yes
Ru1 C17 C23 140.2(4) yes
C16 C17 C18 120.2(5) yes
C16 C17 C23 119.7(5) yes
C18 C17 C23 119.9(5) yes
Ru1 C18 C17 75.6(3) yes
Ru1 C18 C19 71.6(3) yes
Ru1 C18 C24 129.2(4) yes
C17 C18 C19 119.8(4) yes
C17 C18 C24 120.4(5) yes
C19 C18 C24 119.5(5) yes
Ru1 C19 C18 71.9(4) yes
Ru1 C19 C20 75.6(4) yes
Ru1 C19 C25 132.5(4) yes
C18 C19 C20 118.7(5) yes
C18 C19 C25 119.1(5) yes
C20 C19 C25 121.3(5) yes
Ru1 C20 C19 68.4(3) yes
Ru1 C20 C21 71.1(3) yes
Ru1 C20 C26 138.8(4) yes
C19 C20 C21 120.8(5) yes
C19 C20 C26 120.2(6) yes
C21 C20 C26 118.8(5) yes
Ru1 C21 C16 70.8(3) yes
Ru1 C21 C20 73.8(3) yes
Ru1 C21 C27 132.3(4) yes
C16 C21 C20 119.3(5) yes
C16 C21 C27 117.3(5) yes
C20 C21 C27 123.2(5) yes
C32 C31 C36 115.0(4) yes
C32 C31 B1 122.0(4) yes
C36 C31 B1 122.8(4) yes
C31 C32 C33 121.9(5) yes
C32 C33 C34 122.0(4) yes
C32 C33 C37 118.3(5) yes
C34 C33 C37 119.7(4) yes
C33 C34 C35 117.5(4) yes
C34 C35 C36 121.0(5) yes
C34 C35 C38 120.7(4) yes
C36 C35 C38 118.3(4) yes
C31 C36 C35 122.6(4) yes
F1 C37 F2 106.6(4) yes
F1 C37 F3 105.6(4) yes
F1 C37 C33 113.1(5) yes
F2 C37 F3 105.7(4) yes
F2 C37 C33 113.3(4) yes
F3 C37 C33 111.9(4) yes
F4 C38 F5 106.8(4) yes
F4 C38 F6 105.5(4) yes
F4 C38 C35 113.7(4) yes
F5 C38 F6 105.1(4) yes
F5 C38 C35 112.5(5) yes
F6 C38 C35 112.5(4) yes
C40 C39 C44 114.8(4) yes
C40 C39 B1 123.4(4) yes
C44 C39 B1 121.1(4) yes
C39 C40 C41 123.0(5) yes
C40 C41 C42 120.4(5) yes
C40 C41 C45 118.9(4) yes
C42 C41 C45 120.6(4) yes
C41 C42 C43 118.9(4) yes
C42 C43 C44 120.0(5) yes
C42 C43 C46 120.8(5) yes
C44 C43 C46 119.2(5) yes
C39 C44 C43 122.8(5) yes
F7 C45 F8 106.7(4) yes
F7 C45 F9 106.2(4) yes
F7 C45 C41 112.0(4) yes
F8 C45 F9 107.0(4) yes
F8 C45 C41 111.7(4) yes
F9 C45 C41 112.7(4) yes
F10 C46 F11 106.0(5) yes
F10 C46 F12 106.6(5) yes
F10 C46 C43 113.2(4) yes
F11 C46 F12 105.6(5) yes
F11 C46 C43 111.3(5) yes
F12 C46 C43 113.5(5) yes
C48 C47 C52 114.8(4) yes
C48 C47 B1 125.7(4) yes
C52 C47 B1 119.5(4) yes
C47 C48 C49 122.9(4) yes
C48 C49 C50 120.7(4) yes
C48 C49 C53 119.3(4) yes
C50 C49 C53 120.0(4) yes
C49 C50 C51 117.7(5) yes
C50 C51 C52 121.1(4) yes
C50 C51 C54 117.9(5) yes
C52 C51 C54 121.0(4) yes
C47 C52 C51 122.7(4) yes
F13 C53 F14 106.8(4) yes
F13 C53 F15 108.1(4) yes
F13 C53 C49 112.5(5) yes
F14 C53 F15 105.4(5) yes
F14 C53 C49 110.8(4) yes
F15 C53 C49 112.9(4) yes
F16 C54 F17 105.5(5) yes
F16 C54 F18 106.1(4) yes
F16 C54 C51 112.2(5) yes
F17 C54 F18 107.0(4) yes
F17 C54 C51 112.5(4) yes
F18 C54 C51 113.0(4) yes
C56 C55 C60 114.8(5) yes
C56 C55 B1 120.5(4) yes
C60 C55 B1 124.7(4) yes
C55 C56 C57 124.0(4) yes
C56 C57 C58 119.7(5) yes
C56 C57 C61 119.3(4) yes
C58 C57 C61 121.1(5) yes
C57 C58 C59 118.5(5) yes
C58 C59 C60 121.9(5) yes
C58 C59 C62 120.6(5) yes
C60 C59 C62 117.5(5) yes
C55 C60 C59 121.0(5) yes
F19 C61 F20 105.3(4) yes
F19 C61 F21 106.7(5) yes
F19 C61 C57 110.9(5) yes
F20 C61 F21 106.8(5) yes
F20 C61 C57 112.3(5) yes
F21 C61 C57 114.2(4) yes
F22 C62 F23 120.3(6) yes
F22 C62 F24 97.9(6) yes
F22 C62 F25 41.2(5) yes
F22 C62 F26 65.1(7) yes
F22 C62 C59 115.4(6) yes
F23 C62 F24 95.1(5) yes
F23 C62 F25 91.5(6) yes
F23 C62 F26 120.8(7) yes
F23 C62 C59 112.8(5) yes
F24 C62 F25 132.9(6) yes
F24 C62 F26 34.7(6) yes
F24 C62 C59 111.7(5) yes
F25 C62 F26 104.9(8) yes
F25 C62 C59 108.3(5) yes
F26 C62 C59 114.7(7) yes
C31 B1 C39 103.8(4) yes
C31 B1 C47 109.7(4) yes
C31 B1 C55 114.2(4) yes
C39 B1 C47 113.1(4) yes
C39 B1 C55 109.6(4) yes
C47 B1 C55 106.7(4) yes
Ru1 C1 H1A 116.725 no
Ru1 C1 H1B 116.737 no
C2 C1 H1A 116.723 no
C2 C1 H1B 116.736 no
H1A C1 H1B 113.741 no
Ru1 C3 H3 109.939 no
C2 C3 H3 109.936 no
C10 C3 H3 109.933 no
C4 C5 H5 119.962 no
C6 C5 H5 119.975 no
C5 C6 H6 119.606 no
C7 C6 H6 119.618 no
C6 C7 H7 120.260 no
C8 C7 H7 120.257 no
C7 C8 H8 119.993 no
C9 C8 H8 119.987 no
C4 C9 H9 119.516 no
C8 C9 H9 119.521 no
C10 C11 H11 120.494 no
C12 C11 H11 120.494 no
C11 C12 H12 119.503 no
C13 C12 H12 119.515 no
C12 C13 H13 120.110 no
C14 C13 H13 120.091 no
C13 C14 H14 119.752 no
C15 C14 H14 119.756 no
C10 C15 H15 119.840 no
C14 C15 H15 119.828 no
C16 C22 H22A 111(3) no
C16 C22 H22B 110(3) no
C16 C22 H22C 107(7) no
H22A C22 H22B 105(4) no
H22A C22 H22C 104(7) no
H22B C22 H22C 119(8) no
C17 C23 H23A 109.475 no
C17 C23 H23B 109.473 no
C17 C23 H23C 109.474 no
H23A C23 H23B 109.467 no
H23A C23 H23C 109.467 no
H23B C23 H23C 109.471 no
C18 C24 H24A 109.479 no
C18 C24 H24B 109.475 no
C18 C24 H24C 109.469 no
H24A C24 H24B 109.465 no
H24A C24 H24C 109.481 no
H24B C24 H24C 109.458 no
C19 C25 H25A 109.469 no
C19 C25 H25B 109.466 no
C19 C25 H25C 109.461 no
H25A C25 H25B 109.482 no
H25A C25 H25C 109.477 no
H25B C25 H25C 109.472 no
C20 C26 H26A 109.472 no
C20 C26 H26B 109.465 no
C20 C26 H26C 109.462 no
H26A C26 H26B 109.481 no
H26A C26 H26C 109.477 no
H26B C26 H26C 109.470 no
C21 C27 H27A 109.469 no
C21 C27 H27B 109.468 no
C21 C27 H27C 109.467 no
H27A C27 H27B 109.477 no
H27A C27 H27C 109.477 no
H27B C27 H27C 109.471 no
P1 C28 H28A 109.475 no
P1 C28 H28B 109.473 no
P1 C28 H28C 109.472 no
H28A C28 H28B 109.474 no
H28A C28 H28C 109.471 no
H28B C28 H28C 109.463 no
P1 C29 H29A 109.470 no
P1 C29 H29B 109.464 no
P1 C29 H29C 109.479 no
H29A C29 H29B 109.472 no
H29A C29 H29C 109.468 no
H29B C29 H29C 109.475 no
P1 C30 H30A 109.470 no
P1 C30 H30B 109.474 no
P1 C30 H30C 109.469 no
H30A C30 H30B 109.467 no
H30A C30 H30C 109.468 no
H30B C30 H30C 109.478 no
C31 C32 H32 119.061 no
C33 C32 H32 119.069 no
C33 C34 H34 121.268 no
C35 C34 H34 121.262 no
C31 C36 H36 118.725 no
C35 C36 H36 118.707 no
C39 C40 H40 118.490 no
C41 C40 H40 118.477 no
C41 C42 H42 120.555 no
C43 C42 H42 120.558 no
C39 C44 H44 118.624 no
C43 C44 H44 118.615 no
C47 C48 H48 118.556 no
C49 C48 H48 118.554 no
C49 C50 H50 121.155 no
C51 C50 H50 121.158 no
C47 C52 H52 118.639 no
C51 C52 H52 118.652 no
C55 C56 H56 117.981 no
C57 C56 H56 117.972 no
C57 C58 H58 120.749 no
C59 C58 H58 120.738 no
C55 C60 H60 119.511 no
C59 C60 H60 119.519 no

loop_
_geom_bond_atom_site_label_1
_geom_bond_atom_site_label_2
_geom_bond_distance
_geom_bond_publ_flag
Ru1 P1 2.3517(16) yes
Ru1 C1 2.201(5) yes
Ru1 C2 2.165(5) yes
Ru1 C3 2.168(5) yes
Ru1 C16 2.283(6) yes
Ru1 C17 2.351(6) yes
Ru1 C18 2.261(5) yes
Ru1 C19 2.256(6) yes
Ru1 C20 2.351(6) yes
Ru1 C21 2.315(5) yes
P1 C28 1.831(6) yes
P1 C29 1.810(7) yes
P1 C30 1.835(5) yes
F1 C37 1.350(6) yes
F2 C37 1.334(6) yes
F3 C37 1.354(6) yes
F4 C38 1.336(6) yes
F5 C38 1.351(6) yes
F6 C38 1.352(6) yes
F7 C45 1.349(6) yes
F8 C45 1.341(5) yes
F9 C45 1.339(5) yes
F10 C46 1.316(7) yes
F11 C46 1.327(7) yes
F12 C46 1.319(7) yes
F13 C53 1.322(7) yes
F14 C53 1.341(6) yes
F15 C53 1.338(6) yes
F16 C54 1.336(7) yes
F17 C54 1.334(7) yes
F18 C54 1.338(6) yes
F19 C61 1.347(7) yes
F20 C61 1.355(7) yes
F21 C61 1.326(7) yes
F22 F25 0.969(12) yes
F22 F26 1.348(13) yes
F22 C62 1.297(10) yes
F23 C62 1.281(8) yes
F24 F26 0.832(13) yes
F24 C62 1.459(8) yes
F25 C62 1.435(11) yes
F26 C62 1.204(12) yes
C1 C2 1.452(6) yes
C2 C3 1.459(7) yes
C2 C4 1.491(7) yes
C3 C10 1.486(7) yes
C4 C5 1.400(7) yes
C4 C9 1.405(6) yes
C5 C6 1.390(7) yes
C6 C7 1.389(7) yes
C7 C8 1.392(8) yes
C8 C9 1.383(8) yes
C10 C11 1.387(8) yes
C10 C15 1.402(8) yes
C11 C12 1.411(8) yes
C12 C13 1.380(9) yes
C13 C14 1.366(9) yes
C14 C15 1.392(8) yes
C16 C17 1.408(7) yes
C16 C21 1.419(8) yes
C16 C22 1.527(10) yes
C17 C18 1.418(8) yes
C17 C23 1.521(8) yes
C18 C19 1.417(8) yes
C18 C24 1.522(7) yes
C19 C20 1.429(7) yes
C19 C25 1.523(9) yes
C20 C21 1.408(8) yes
C20 C26 1.514(9) yes
C21 C27 1.520(7) yes
C31 C32 1.414(6) yes
C31 C36 1.407(7) yes
C31 B1 1.644(7) yes
C32 C33 1.390(6) yes
C33 C34 1.379(7) yes
C33 C37 1.499(6) yes
C34 C35 1.390(6) yes
C35 C36 1.393(6) yes
C35 C38 1.497(8) yes
C39 C40 1.407(7) yes
C39 C44 1.399(7) yes
C39 B1 1.641(7) yes
C40 C41 1.392(6) yes
C41 C42 1.379(7) yes
C41 C45 1.500(7) yes
C42 C43 1.384(7) yes
C43 C44 1.408(7) yes
C43 C46 1.491(8) yes
C47 C48 1.397(6) yes
C47 C52 1.416(7) yes
C47 B1 1.632(7) yes
C48 C49 1.393(7) yes
C49 C50 1.395(7) yes
C49 C53 1.504(6) yes
C50 C51 1.390(6) yes
C51 C52 1.382(7) yes
C51 C54 1.498(7) yes
C55 C56 1.401(7) yes
C55 C60 1.422(6) yes
C55 B1 1.628(8) yes
C56 C57 1.382(8) yes
C57 C58 1.384(7) yes
C57 C61 1.500(8) yes
C58 C59 1.379(8) yes
C59 C60 1.391(8) yes
C59 C62 1.516(7) yes
C1 H1A 0.990 no
C1 H1B 0.990 no
C3 H3 1.000 no
C5 H5 0.950 no
C6 H6 0.950 no
C7 H7 0.950 no
C8 H8 0.950 no
C9 H9 0.950 no
C11 H11 0.950 no
C12 H12 0.950 no
C13 H13 0.950 no
C14 H14 0.950 no
C15 H15 0.950 no
C22 H22A 1.01(5) no
C22 H22B 1.12(6) no
C22 H22C 1.00(10) no
C23 H23A 0.980 no
C23 H23B 0.980 no
C23 H23C 0.980 no
C24 H24A 0.980 no
C24 H24B 0.980 no
C24 H24C 0.980 no
C25 H25A 0.980 no
C25 H25B 0.980 no
C25 H25C 0.980 no
C26 H26A 0.980 no
C26 H26B 0.980 no
C26 H26C 0.980 no
C27 H27A 0.980 no
C27 H27B 0.980 no
C27 H27C 0.980 no
C28 H28A 0.980 no
C28 H28B 0.980 no
C28 H28C 0.980 no
C29 H29A 0.980 no
C29 H29B 0.980 no
C29 H29C 0.980 no
C30 H30A 0.980 no
C30 H30B 0.980 no
C30 H30C 0.980 no
C32 H32 0.950 no
C34 H34 0.950 no
C36 H36 0.950 no
C40 H40 0.950 no
C42 H42 0.950 no
C44 H44 0.950 no
C48 H48 0.950 no
C50 H50 0.950 no
C52 H52 0.950 no
C56 H56 0.950 no
C58 H58 0.950 no
C60 H60 0.950 no

loop_
_geom_contact_atom_site_label_1
_geom_contact_atom_site_label_2
_geom_contact_distance
_geom_contact_publ_flag
_geom_contact_site_symmetry_2
P1 C10 3.377(5) no .
F1 C34 2.719(6) no .
F2 C32 3.006(5) no .
F2 C34 3.375(6) no .
F3 C32 2.880(6) no .
F3 C34 3.479(6) no .
F4 C34 2.781(6) no .
F5 C34 3.577(6) no .
F5 C36 2.785(7) no .
F6 C34 3.292(6) no .
F6 C36 3.129(6) no .
F7 C40 2.807(6) no .
F7 C42 3.555(6) no .
F8 C40 3.103(6) no .
F8 C42 3.269(6) no .
F9 C42 2.759(6) no .
F10 C42 3.486(7) no .
F10 C44 2.879(6) no .
F11 C42 3.337(7) no .
F11 C44 3.016(6) no .
F12 C42 2.734(6) no .
F13 C48 3.003(5) no .
F13 C50 3.395(6) no .
F14 C48 2.883(5) no .
F14 C50 3.459(6) no .
F15 C50 2.726(5) no .
F16 C50 2.980(6) no .
F16 C52 3.379(7) no .
F17 C50 2.870(6) no .
F17 C52 3.487(6) no .
F18 C52 2.738(6) no .
F19 C56 3.000(6) no .
F19 C58 3.364(6) no .
F20 C56 2.875(6) no .
F20 C58 3.521(6) no .
F21 C58 2.765(7) no .
F22 C58 2.833(8) no .
F22 C60 3.582(9) no .
F23 C58 3.371(7) no .
F23 C60 2.946(6) no .
F24 C60 2.856(7) no .
F25 C58 2.694(10) no .
F26 C58 3.243(10) no .
F26 C60 3.053(11) no .
C1 C5 2.993(7) no .
C1 C10 3.207(7) no .
C1 C11 3.438(7) no .
C1 C28 3.355(8) no .
C2 C11 3.042(8) no .
C3 C9 2.994(8) no .
C3 C24 3.529(8) no .
C4 C7 2.803(8) no .
C4 C17 3.325(8) no .
C4 C23 3.235(8) no .
C5 C8 2.786(7) no .
C5 C22 3.441(9) no .
C5 C23 3.510(9) no .
C6 C9 2.768(8) no .
C9 C23 3.414(8) no .
C10 C13 2.795(8) no .
C10 C28 3.171(7) no .
C11 C14 2.786(9) no .
C11 C28 3.360(7) no .
C12 C15 2.759(8) no .
C15 C28 3.425(7) no .
C22 C23 2.955(10) no .
C22 C27 2.844(10) no .
C23 C24 2.954(9) no .
C24 C25 2.911(10) no .
C25 C26 2.982(9) no .
C25 C29 3.590(9) no .
C26 C27 2.973(10) no .
C26 C29 3.509(9) no .
C26 C30 3.597(9) no .
C27 C30 3.478(9) no .
C31 C34 2.867(6) no .
C31 C40 3.539(7) no .
C31 C44 3.203(6) no .
C31 C52 3.116(7) no .
C31 C60 3.148(7) no .
C32 C35 2.757(7) no .
C32 C39 3.263(6) no .
C32 C55 3.245(7) no .
C32 C60 3.219(7) no .
C33 C36 2.744(6) no .
C36 C39 3.534(7) no .
C36 C47 3.013(6) no .
C36 C52 3.080(7) no .
C39 C42 2.857(6) no .
C39 C48 3.136(6) no .
C39 C56 3.143(7) no .
C40 C43 2.753(7) no .
C40 C55 3.025(7) no .
C40 C56 3.157(7) no .
C41 C44 2.755(7) no .
C44 C47 3.217(7) no .
C44 C48 3.237(7) no .
C47 C50 2.865(7) no .
C47 C56 3.250(7) no .
C48 C51 2.753(7) no .
C49 C52 2.751(6) no .
C52 C55 3.286(7) no .
C55 C58 2.852(8) no .
C56 C59 2.726(7) no .
C57 C60 2.776(7) no .
F1 F16 3.378(5) no 1_655
F1 C27 3.203(6) no 2_766
F1 C28 3.231(6) no 1_655
F2 F16 3.486(5) no 1_655
F2 F17 3.100(5) no 1_655
F2 F23 2.898(5) no 2_776
F2 C6 3.584(7) no 1_665
F2 C27 3.509(7) no 2_766
F3 F15 3.391(5) no 1_655
F3 F16 3.530(5) no 1_655
F3 C50 3.437(6) no 1_655
F4 F4 3.085(5) no 2_766
F4 F6 3.138(5) no 2_766
F4 F22 3.578(8) no 2_776
F4 F25 3.393(9) no 2_776
F4 C11 3.408(6) no 2_666
F4 C12 3.333(7) no 2_666
F4 C34 3.409(6) no 2_766
F4 C38 3.486(6) no 2_766
F5 C28 3.569(7) no 2_666
F6 F4 3.138(5) no 2_766
F6 C26 3.579(7) no .
F7 F19 3.017(5) no 2_777
F7 C8 3.406(6) no 1_665
F7 C8 3.519(7) no 2_667
F7 C9 3.274(6) no 2_667
F8 F12 3.123(5) no 2_767
F8 F13 3.281(5) no 1_655
F8 F15 2.830(4) no 1_655
F8 F19 3.266(5) no 2_777
F8 F21 3.303(6) no 2_777
F8 C7 3.459(6) no 1_665
F8 C53 3.598(6) no 1_655
F9 F12 3.312(5) no 2_767
F9 F21 3.252(6) no 2_777
F9 C3 3.574(5) no 2_667
F9 C10 3.310(5) no 2_667
F9 C11 3.564(6) no 2_667
F9 C15 3.578(6) no 2_667
F10 C13 3.576(7) no 1_655
F10 C26 3.177(9) no .
F11 F14 2.952(5) no 2_667
F11 C25 3.366(9) no .
F12 F8 3.123(5) no 2_767
F12 F9 3.312(5) no 2_767
F12 F14 3.517(6) no 2_667
F12 F15 3.589(5) no 2_667
F12 C14 3.236(8) no 2_667
F12 C15 3.382(7) no 2_667
F13 F8 3.281(5) no 1_455
F13 F19 3.530(5) no 2_677
F13 F20 3.322(5) no 2_677
F13 F21 3.431(5) no 2_677
F13 C23 3.453(7) no 1_565
F14 F11 2.952(5) no 2_667
F14 F12 3.517(6) no 2_667
F14 C25 3.528(8) no 2_667
F14 C29 3.553(7) no .
F15 F3 3.391(5) no 1_455
F15 F8 2.830(4) no 1_455
F15 F12 3.589(5) no 2_667
F15 C7 3.595(7) no 1_565
F15 C14 3.591(7) no .
F16 F1 3.378(5) no 1_455
F16 F2 3.486(5) no 1_455
F16 F3 3.530(5) no 1_455
F17 F2 3.100(5) no 1_455
F17 F17 3.513(5) no 2_676
F17 F18 3.179(5) no 2_676
F17 C5 3.600(6) no 1_565
F17 C6 3.449(6) no 1_565
F17 C22 3.578(10) no 1_565
F18 F17 3.179(5) no 2_676
F19 F7 3.017(5) no 2_777
F19 F8 3.266(5) no 2_777
F19 F13 3.530(5) no 2_677
F20 F13 3.322(5) no 2_677
F20 C17 3.210(7) no 1_565
F20 C18 3.201(7) no 1_565
F20 C19 3.495(7) no 1_565
F20 C23 3.558(8) no 1_565
F21 F8 3.303(6) no 2_777
F21 F9 3.252(6) no 2_777
F21 F13 3.431(5) no 2_677
F21 C19 3.591(7) no 1_565
F21 C20 3.405(7) no 1_565
F21 C26 3.404(8) no 1_565
F22 F4 3.578(8) no 2_776
F22 C4 3.507(9) no 1_665
F22 C11 3.552(10) no 1_665
F23 F2 2.898(5) no 2_776
F23 C27 3.510(7) no 1_565
F23 C33 3.212(6) no 2_776
F23 C34 3.314(6) no 2_776
F23 C37 3.435(7) no 2_776
F24 C5 3.292(8) no 1_665
F24 C6 3.423(8) no 1_665
F25 F4 3.393(9) no 2_776
F25 C27 3.546(11) no 1_565
F25 C34 3.368(10) no 2_776
F26 C4 3.334(12) no 1_665
F26 C5 2.971(12) no 1_665
F26 C6 3.348(12) no 1_665
C3 F9 3.574(5) no 2_667
C4 F22 3.507(9) no 1_445
C4 F26 3.334(12) no 1_445
C5 F17 3.600(6) no 1_545
C5 F24 3.292(8) no 1_445
C5 F26 2.971(12) no 1_445
C6 F2 3.584(7) no 1_445
C6 F17 3.449(6) no 1_545
C6 F24 3.423(8) no 1_445
C6 F26 3.348(12) no 1_445
C7 F8 3.459(6) no 1_445
C7 F15 3.595(7) no 1_545
C8 F7 3.406(6) no 1_445
C8 F7 3.519(7) no 2_667
C9 F7 3.274(6) no 2_667
C10 F9 3.310(5) no 2_667
C11 F4 3.408(6) no 2_666
C11 F9 3.564(6) no 2_667
C11 F22 3.552(10) no 1_445
C12 F4 3.333(7) no 2_666
C13 F10 3.576(7) no 1_455
C13 C33 3.597(7) no 1_455
C14 F12 3.236(8) no 2_667
C14 F15 3.591(7) no .
C15 F9 3.578(6) no 2_667
C15 F12 3.382(7) no 2_667
C15 C42 3.513(6) no 2_667
C17 F20 3.210(7) no 1_545
C18 F20 3.201(7) no 1_545
C19 F20 3.495(7) no 1_545
C19 F21 3.591(7) no 1_545
C20 F21 3.405(7) no 1_545
C22 F17 3.578(10) no 1_545
C22 C51 3.534(10) no 1_545
C22 C52 3.597(9) no 1_545
C23 F13 3.453(7) no 1_545
C23 F20 3.558(8) no 1_545
C25 F11 3.366(9) no .
C25 F14 3.528(8) no 2_667
C26 F6 3.579(7) no .
C26 F10 3.177(9) no .
C26 F21 3.404(8) no 1_545
C27 F1 3.203(6) no 2_766
C27 F2 3.509(7) no 2_766
C27 F23 3.510(7) no 1_545
C27 F25 3.546(11) no 1_545
C28 F1 3.231(6) no 1_455
C28 F5 3.569(7) no 2_666
C29 F14 3.553(7) no .
C33 F23 3.212(6) no 2_776
C33 C13 3.597(7) no 1_655
C34 F4 3.409(6) no 2_766
C34 F23 3.314(6) no 2_776
C34 F25 3.368(10) no 2_776
C37 F23 3.435(7) no 2_776
C38 F4 3.486(6) no 2_766
C42 C15 3.513(6) no 2_667
C50 F3 3.437(6) no 1_455
C51 C22 3.534(10) no 1_565
C52 C22 3.597(9) no 1_565
C53 F8 3.598(6) no 1_455
Ru1 H22C 3.60(11) no .
Ru1 H24A 3.4439 no .
Ru1 H25B 3.5170 no .
Ru1 H27B 3.5916 no .
Ru1 H29C 3.5518 no .
Ru1 H30A 3.5953 no .
Ru1 H30C 3.4773 no .
P1 H1A 2.7369 no .
P1 H15 3.5804 no .
P1 H26A 3.2327 no .
F1 H34 2.3986 no .
F2 H32 2.8947 no .
F2 H34 3.5389 no .
F3 H32 2.6823 no .
F4 H34 2.5055 no .
F5 H36 2.5074 no .
F6 H34 3.4108 no .
F6 H36 3.0888 no .
F7 H40 2.5347 no .
F8 H40 3.0727 no .
F8 H42 3.3816 no .
F9 H42 2.4663 no .
F10 H44 2.6723 no .
F11 H42 3.5058 no .
F11 H44 2.9389 no .
F12 H42 2.4251 no .
F13 H48 2.8849 no .
F13 H50 3.5790 no .
F14 H48 2.7019 no .
F15 H50 2.4119 no .
F16 H50 2.9048 no .
F16 H52 3.5443 no .
F17 H50 2.6971 no .
F18 H52 2.3896 no .
F19 H56 2.9126 no .
F19 H58 3.5390 no .
F20 H56 2.6322 no .
F21 H58 2.4633 no .
F22 H58 2.5712 no .
F23 H58 3.5654 no .
F23 H60 2.8323 no .
F24 H60 2.5665 no .
F25 H58 2.3581 no .
F26 H58 3.3428 no .
F26 H60 3.0134 no .
C1 H3 3.2873 no .
C1 H5 2.6719 no .
C1 H22C 3.59(11) no .
C1 H11 3.0804 no .
C1 H28C 2.8656 no .
C1 H30C 3.2575 no .
C2 H5 2.7080 no .
C2 H9 2.6355 no .
C2 H11 2.7324 no .
C2 H23B 3.4228 no .
C3 H1A 2.7290 no .
C3 H1B 3.3369 no .
C3 H9 2.6402 no .
C3 H11 2.6584 no .
C3 H15 2.6653 no .
C3 H24A 3.0818 no .
C3 H28B 3.5185 no .
C4 H1A 3.3143 no .
C4 H1B 2.7032 no .
C4 H3 2.6570 no .
C4 H22B 3.28(6) no .
C4 H6 3.2728 no .
C4 H8 3.2820 no .
C4 H11 3.5440 no .
C4 H23B 2.5463 no .
C4 H23C 3.5014 no .
C5 H1B 2.6331 no .
C5 H22B 2.65(6) no .
C5 H7 3.2728 no .
C5 H9 3.2684 no .
C5 H23B 2.6165 no .
C6 H22B 3.13(6) no .
C6 H8 3.2609 no .
C6 H23B 2.8612 no .
C7 H5 3.2712 no .
C7 H9 3.2588 no .
C7 H23B 3.0458 no .
C8 H6 3.2590 no .
C8 H23B 3.0390 no .
C8 H23C 3.5803 no .
C9 H3 2.5974 no .
C9 H5 3.2717 no .
C9 H7 3.2617 no .
C9 H23B 2.8071 no .
C9 H23C 3.2983 no .
C9 H24C 3.5788 no .
C10 H1A 2.9955 no .
C10 H9 3.5172 no .
C10 H12 3.2673 no .
C10 H14 3.2793 no .
C10 H28B 2.6134 no .
C10 H28C 3.2492 no .
C11 H1A 2.9768 no .
C11 H3 3.0805 no .
C11 H13 3.2863 no .
C11 H15 3.2650 no .
C11 H28B 2.8027 no .
C11 H28C 3.1279 no .
C12 H14 3.2337 no .
C12 H28B 2.9877 no .
C13 H11 3.2841 no .
C13 H15 3.2479 no .
C13 H28B 3.0138 no .
C14 H12 3.2306 no .
C14 H28B 2.8328 no .
C14 H29A 3.4241 no .
C15 H3 2.7920 no .
C15 H11 3.2712 no .
C15 H13 3.2536 no .
C15 H28B 2.6476 no .
C15 H29A 2.9149 no .
C16 H1B 3.3710 no .
C16 H23A 2.7744 no .
C16 H23B 2.7747 no .
C16 H23C 3.3297 no .
C16 H27A 3.0991 no .
C16 H27B 3.1729 no .
C16 H27C 2.5222 no .
C17 H22A 3.07(5) no .
C17 H3 3.4206 no .
C17 H22B 2.68(6) no .
C17 H22C 3.30(11) no .
C17 H24A 3.2034 no .
C17 H24B 3.1403 no .
C17 H24C 2.5862 no .
C18 H3 2.9829 no .
C18 H23A 3.1366 no .
C18 H23B 3.1950 no .
C18 H23C 2.5749 no .
C18 H25A 2.7699 no .
C18 H25B 2.7774 no .
C18 H25C 3.3354 no .
C19 H24A 2.7788 no .
C19 H24B 2.7806 no .
C19 H24C 3.3383 no .
C19 H26A 3.1996 no .
C19 H26B 3.1444 no .
C19 H26C 2.5793 no .
C19 H29C 3.1371 no .
C20 H25A 3.1339 no .
C20 H25B 3.2435 no .
C20 H25C 2.6157 no .
C20 H27A 2.8297 no .
C20 H27B 2.8282 no .
C20 H27C 3.3573 no .
C20 H29C 3.0551 no .
C20 H30A 3.1346 no .
C21 H22A 2.91(6) no .
C21 H22B 3.45(6) no .
C21 H22C 2.61(12) no .
C21 H26A 2.7526 no .
C21 H26B 2.7558 no .
C21 H26C 3.3174 no .
C21 H30A 3.2013 no .
C21 H30C 3.5588 no .
C22 H1B 3.3418 no .
C22 H5 3.0754 no .
C22 H23A 2.9321 no .
C22 H23B 2.8317 no .
C22 H27A 3.4317 no .
C22 H27B 3.5591 no .
C22 H27C 2.2953 no .
C23 H22A 3.31(5) no .
C23 H22B 2.52(6) no .
C23 H24B 3.4965 no .
C23 H24C 2.4593 no .
C24 H3 2.8633 no .
C24 H23C 2.4385 no .
C24 H25A 2.8497 no .
C24 H25B 2.8140 no .
C25 H24A 2.8571 no .
C25 H24B 2.8098 no .
C25 H26C 2.4680 no .
C25 H29C 2.8704 no .
C26 H25A 3.5081 no .
C26 H25C 2.5010 no .
C26 H27A 2.8835 no .
C26 H27B 2.9524 no .
C26 H29C 2.7303 no .
C26 H30A 2.8218 no .
C27 H22A 2.99(5) no .
C27 H22C 2.46(11) no .
C27 H26A 2.8592 no .
C27 H26B 2.9353 no .
C27 H30A 2.9362 no .
C27 H30C 3.2406 no .
C28 H1A 2.6086 no .
C28 H29A 2.8505 no .
C28 H29B 2.8583 no .
C28 H30B 2.7249 no .
C28 H30C 3.0761 no .
C29 H15 3.3371 no .
C29 H25B 3.4251 no .
C29 H25C 3.1738 no .
C29 H26A 3.1594 no .
C29 H26C 3.2718 no .
C29 H28A 2.8650 no .
C29 H28B 2.8551 no .
C29 H30A 3.0076 no .
C29 H30B 3.0190 no .
C30 H1A 3.4719 no .
C30 H26A 2.8066 no .
C30 H27B 2.6467 no .
C30 H28A 2.7630 no .
C30 H28C 3.0241 no .
C30 H29B 2.8589 no .
C30 H29C 3.1804 no .
C31 H44 3.1566 no .
C31 H52 2.8600 no .
C31 H60 2.7867 no .
C32 H34 3.2812 no .
C32 H36 3.2446 no .
C32 H60 2.6993 no .
C34 H32 3.2658 no .
C34 H36 3.2683 no .
C36 H32 3.2458 no .
C36 H34 3.2847 no .
C36 H44 3.2693 no .
C36 H52 2.8602 no .
C37 H32 2.6075 no .
C37 H34 2.6604 no .
C38 H34 2.6898 no .
C38 H36 2.6042 no .
C39 H32 3.2236 no .
C39 H48 2.7708 no .
C39 H56 2.8959 no .
C40 H32 3.3490 no .
C40 H42 3.2655 no .
C40 H44 3.2296 no .
C40 H56 2.9564 no .
C42 H40 3.2505 no .
C42 H44 3.2651 no .
C44 H40 3.2276 no .
C44 H42 3.2807 no .
C44 H48 2.7539 no .
C45 H40 2.6139 no .
C45 H42 2.6683 no .
C46 H42 2.6715 no .
C46 H44 2.6319 no .
C47 H36 2.6132 no .
C47 H44 2.9160 no .
C47 H56 3.1193 no .
C48 H36 3.4984 no .
C48 H44 2.8567 no .
C48 H50 3.2854 no .
C48 H52 3.2335 no .
C48 H56 3.3213 no .
C50 H48 3.2695 no .
C50 H52 3.2590 no .
C51 H36 3.4083 no .
C52 H36 2.5903 no .
C52 H48 3.2364 no .
C52 H50 3.2740 no .
C53 H48 2.6270 no .
C53 H50 2.6831 no .
C54 H50 2.6324 no .
C54 H52 2.6491 no .
C55 H32 2.9657 no .
C55 H40 2.6251 no .
C55 H52 3.1797 no .
C56 H40 2.6388 no .
C56 H58 3.2545 no .
C56 H60 3.2464 no .
C57 H40 3.4660 no .
C58 H56 3.2373 no .
C58 H60 3.2694 no .
C60 H32 2.8505 no .
C60 H40 3.5289 no .
C60 H52 3.4058 no .
C60 H56 3.2400 no .
C60 H58 3.2784 no .
C61 H56 2.6043 no .
C61 H58 2.6852 no .
C62 H58 2.6813 no .
C62 H60 2.6117 no .
B1 H32 2.8055 no .
B1 H36 2.8081 no .
B1 H40 2.8192 no .
B1 H44 2.7657 no .
B1 H48 2.8465 no .
B1 H52 2.7392 no .
B1 H56 2.7321 no .
B1 H60 2.8633 no .
H1A H5 3.4496 no .
H1A H11 2.6635 no .
H1A H28A 3.4243 no .
H1A H28B 3.0227 no .
H1A H28C 1.9647 no .
H1A H30C 3.0899 no .
H1B H22B 3.3899 no .
H1B H5 2.0361 no .
H1B H22C 2.9664 no .
H1B H28C 3.5084 no .
H1B H30C 3.3392 no .
H22A H23A 2.9735 no .
H22A H23B 3.3345 no .
H22A H27A 3.3056 no .
H22A H27C 2.3885 no .
H3 H9 2.0383 no .
H3 H11 3.2670 no .
H3 H15 2.7731 no .
H3 H24A 2.3645 no .
H3 H24C 2.9162 no .
H22B H5 2.4615 no .
H22B H6 3.2734 no .
H22B H23A 2.5534 no .
H22B H23B 2.0893 no .
H22B H23C 3.4690 no .
H22B H27C 3.3789 no .
H5 H6 2.3341 no .
H5 H22C 3.0636 no .
H5 H23B 3.1195 no .
H6 H7 2.3380 no .
H6 H23B 3.4545 no .
H7 H8 2.3457 no .
H8 H9 2.3264 no .
H9 H23B 3.3886 no .
H9 H23C 3.4883 no .
H9 H24C 3.2988 no .
H22C H27A 3.1773 no .
H22C H27B 3.0090 no .
H22C H27C 1.7212 no .
H11 H12 2.3612 no .
H11 H28B 3.3703 no .
H11 H28C 3.2459 no .
H12 H13 2.3247 no .
H13 H14 2.3142 no .
H14 H15 2.3366 no .
H14 H28B 3.3946 no .
H14 H29A 3.4437 no .
H15 H24A 3.3034 no .
H15 H25B 2.9411 no .
H15 H28B 3.1633 no .
H15 H29A 2.5761 no .
H23A H24C 3.1463 no .
H23B H24C 3.0415 no .
H23C H24A 3.1921 no .
H23C H24B 2.9372 no .
H23C H24C 1.7189 no .
H24A H25A 2.9640 no .
H24A H25B 2.4333 no .
H24B H25A 2.4220 no .
H24B H25B 2.8485 no .
H25A H26C 2.9729 no .
H25B H26C 3.2193 no .
H25B H29A 3.2052 no .
H25B H29C 2.9041 no .
H25C H26A 3.1155 no .
H25C H26B 3.1559 no .
H25C H26C 1.7556 no .
H25C H29A 3.3454 no .
H25C H29C 2.3029 no .
H26A H27A 2.8856 no .
H26A H27B 2.5196 no .
H26A H29B 3.3994 no .
H26A H29C 2.5488 no .
H26A H30A 1.9515 no .
H26A H30B 3.3886 no .
H26A H30C 3.4123 no .
H26B H27A 2.5266 no .
H26B H27B 3.0825 no .
H26B H30A 3.4174 no .
H26C H29C 2.3463 no .
H26C H30A 3.4001 no .
H27A H30A 3.4094 no .
H27B H30A 2.0958 no .
H27B H30B 3.4552 no .
H27B H30C 2.4210 no .
H27C H30C 3.5425 no .
H28A H29A 3.0771 no .
H28A H29B 2.6358 no .
H28A H30B 2.3716 no .
H28A H30C 3.1760 no .
H28B H29A 2.6174 no .
H28B H29B 3.0743 no .
H28C H30B 3.0501 no .
H28C H30C 3.0112 no .
H29B H30A 3.0085 no .
H29B H30B 2.6897 no .
H29C H30A 3.0121 no .
H29C H30B 3.4736 no .
H32 H40 3.1613 no .
H32 H60 2.4892 no .
H36 H44 3.0219 no .
H36 H52 2.6044 no .
H40 H56 2.6525 no .
H44 H48 2.5470 no .
H48 H56 3.0816 no .
H52 H60 3.1900 no .
F1 H27A 3.4090 no 2_766
F1 H27B 2.5209 no 2_766
F1 H27C 3.2227 no 2_766
F1 H28A 2.6323 no 1_655
F1 H28B 3.1732 no 1_655
F1 H28C 3.4007 no 1_655
F1 H30A 3.2832 no 2_766
F1 H30C 3.1540 no 2_766
F2 H6 2.7210 no 1_665
F2 H27B 3.3924 no 2_766
F2 H27C 2.9831 no 2_766
F3 H6 2.8232 no 1_665
F3 H7 3.4764 no 1_665
F3 H13 3.4690 no 1_655
F3 H28A 3.2168 no 1_655
F3 H28B 3.0974 no 1_655
F3 H50 2.5346 no 1_655
F4 H11 3.0446 no 2_666
F4 H12 2.8916 no 2_666
F4 H28C 3.1761 no 2_666
F4 H34 2.8197 no 2_766
F5 H1A 2.8166 no 2_666
F5 H28C 2.6199 no 2_666
F5 H30A 3.3292 no .
F5 H30B 3.0794 no .
F6 H12 2.9265 no 1_655
F6 H26A 2.7918 no .
F6 H26B 3.5781 no .
F6 H30A 2.9092 no .
F6 H34 2.7391 no 2_766
F7 H3 3.5704 no 2_667
F7 H7 3.4793 no 1_665
F7 H8 2.5606 no 1_665
F7 H8 3.0224 no 2_667
F7 H9 2.5106 no 2_667
F8 H7 2.7860 no 1_665
F8 H8 3.3103 no 1_665
F8 H14 3.2704 no 1_655
F9 H3 2.9980 no 2_667
F9 H9 2.8398 no 2_667
F10 H13 3.5029 no 1_655
F10 H25A 3.5944 no .
F10 H25C 2.8886 no .
F10 H26B 3.0905 no .
F10 H26C 2.4246 no .
F11 H15 3.2675 no 2_667
F11 H25A 3.1492 no .
F11 H25B 2.8109 no 2_667
F11 H25C 2.7783 no .
F11 H26C 3.5159 no .
F12 H14 2.6480 no 2_667
F12 H15 2.9205 no 2_667
F12 H42 3.1945 no 2_767
F13 H23A 2.9821 no 1_565
F13 H23B 3.3939 no 1_565
F13 H23C 3.4287 no 1_565
F13 H24B 3.2084 no 2_667
F13 H25A 2.9347 no 2_667
F14 H25A 2.6721 no 2_667
F14 H29A 2.9327 no .
F14 H29C 3.4857 no .
F15 H7 3.0493 no 1_565
F15 H14 2.8382 no .
F15 H29A 3.2028 no .
F16 H1B 3.0228 no 2_666
F16 H22C 3.40(11) no 2_666
F16 H27C 3.5473 no 2_666
F16 H28A 3.5106 no .
F16 H30C 3.0129 no 2_666
F17 H22B 3.02(6) no 1_565
F17 H5 3.0876 no 1_565
F17 H6 2.7745 no 1_565
F17 H22C 3.45(12) no 1_565
F17 H22C 3.39(11) no 2_666
F18 H1B 2.7636 no 2_666
F18 H5 2.8288 no 2_666
F18 H22C 3.43(12) no 2_666
F19 H8 3.4383 no 1_665
F19 H8 3.1669 no 2_667
F19 H23C 3.1100 no 2_667
F19 H24C 3.4233 no 2_667
F20 H23A 3.1705 no 1_565
F20 H23C 3.1701 no 2_667
F20 H24B 3.3575 no 1_565
F20 H24C 3.5573 no 2_667
F21 H25A 3.4590 no 1_565
F21 H26B 2.8624 no 1_565
F21 H26C 3.4923 no 1_565
F22 H11 2.6100 no 1_665
F22 H27A 3.4858 no 1_565
F23 H27A 2.8446 no 1_565
F23 H27C 3.3712 no 1_565
F23 H34 3.4396 no 2_776
F24 H5 3.2777 no 1_665
F24 H6 3.5022 no 1_665
F25 H11 2.8421 no 1_665
F25 H26B 3.4935 no 1_565
F25 H27A 2.6147 no 1_565
F25 H34 3.1172 no 2_776
F26 H5 3.0330 no 1_665
C6 H32 3.3963 no 1_445
C6 H50 3.1632 no 1_545
C7 H32 3.2099 no 1_445
C7 H40 3.1290 no 1_445
C8 H40 3.2701 no 1_445
C10 H42 3.5429 no 2_667
C14 H42 3.1403 no 2_667
C15 H42 2.8167 no 2_667
C24 H48 3.4566 no 2_667
C24 H56 3.5528 no 2_667
C26 H58 3.5999 no 1_545
C28 H30B 3.3127 no 2_666
C30 H28A 3.1864 no 2_666
C30 H30B 3.0921 no 2_666
C31 H13 3.1454 no 1_655
C32 H13 2.9174 no 1_655
C33 H13 3.1132 no 1_655
C34 H12 3.2939 no 1_655
C34 H13 3.5098 no 1_655
C35 H12 3.2212 no 1_655
C36 H13 3.4560 no 1_655
C37 H6 3.3123 no 1_665
C37 H27B 3.5085 no 2_766
C37 H28A 3.5140 no 1_655
C38 H12 3.5726 no 1_655
C38 H28C 3.4127 no 2_666
C38 H34 3.3782 no 2_766
C39 H13 3.2375 no 1_655
C40 H7 3.1585 no 1_665
C40 H13 3.5753 no 1_655
C40 H24A 3.5498 no 2_667
C41 H14 3.5440 no 1_655
C41 H24A 3.3555 no 2_667
C42 H13 3.5328 no 1_655
C42 H14 3.4472 no 1_655
C42 H15 3.1613 no 2_667
C42 H24A 3.3301 no 2_667
C43 H13 3.1534 no 1_655
C43 H15 3.5474 no 2_667
C43 H24A 3.4781 no 2_667
C44 H13 2.9734 no 1_655
C45 H3 3.5872 no 2_667
C45 H7 3.4504 no 1_665
C45 H8 3.4315 no 1_665
C45 H9 3.1894 no 2_667
C46 H15 3.4015 no 2_667
C46 H25C 3.4236 no .
C46 H26C 3.5079 no .
C47 H22A 3.30(5) no 1_565
C48 H23A 3.4602 no 1_565
C48 H24B 3.4888 no 2_667
C49 H23A 3.3843 no 1_565
C49 H29A 3.5699 no .
C49 H29B 3.4048 no .
C50 H22B 3.15(6) no 1_565
C50 H6 3.2770 no 1_565
C50 H29B 3.2282 no .
C51 H22A 3.13(6) no 1_565
C51 H22B 3.04(6) no 1_565
C52 H22A 2.85(5) no 1_565
C52 H22B 3.47(6) no 1_565
C53 H25A 3.3740 no 2_667
C53 H29A 3.4040 no .
C54 H1B 3.4894 no 2_666
C54 H22B 3.48(6) no 1_565
C55 H22A 3.43(5) no 1_565
C56 H22A 3.44(6) no 1_565
C58 H26B 3.3587 no 1_565
C58 H27A 2.8294 no 1_565
C59 H27A 2.9581 no 1_565
C62 H27A 3.0768 no 1_565
H1A F5 2.8166 no 2_666
H1B F16 3.0228 no 2_666
H1B F18 2.7636 no 2_666
H1B C54 3.4894 no 2_666
H22A C47 3.30(5) no 1_545
H22A C51 3.13(6) no 1_545
H22A C52 2.85(5) no 1_545
H22A C55 3.43(5) no 1_545
H22A C56 3.44(6) no 1_545
H22A H52 2.9381 no 1_545
H3 F7 3.5704 no 2_667
H3 F9 2.9980 no 2_667
H3 C45 3.5872 no 2_667
H3 H42 3.5733 no 2_667
H22B F17 3.02(6) no 1_545
H22B C50 3.15(6) no 1_545
H22B C51 3.04(6) no 1_545
H22B C52 3.47(6) no 1_545
H22B C54 3.48(6) no 1_545
H22B H50 3.4001 no 1_545
H5 F17 3.0876 no 1_545
H5 F18 2.8288 no 2_666
H5 F24 3.2777 no 1_445
H5 F26 3.0330 no 1_445
H6 F2 2.7210 no 1_445
H6 F3 2.8232 no 1_445
H6 F17 2.7745 no 1_545
H6 F24 3.5022 no 1_445
H6 C37 3.3123 no 1_445
H6 C50 3.2770 no 1_545
H6 H32 3.0593 no 1_445
H6 H50 2.5699 no 1_545
H7 F3 3.4764 no 1_445
H7 F7 3.4793 no 1_445
H7 F8 2.7860 no 1_445
H7 F15 3.0493 no 1_545
H7 C40 3.1585 no 1_445
H7 C45 3.4504 no 1_445
H7 H32 2.7372 no 1_445
H7 H40 2.5757 no 1_445
H7 H50 3.5637 no 1_545
H8 F7 2.5606 no 1_445
H8 F7 3.0224 no 2_667
H8 F8 3.3103 no 1_445
H8 F19 3.4383 no 1_445
H8 F19 3.1669 no 2_667
H8 C45 3.4315 no 1_445
H8 H40 2.8336 no 1_445
H9 F7 2.5106 no 2_667
H9 F9 2.8398 no 2_667
H9 C45 3.1894 no 2_667
H22C F16 3.40(11) no 2_666
H22C F17 3.45(12) no 1_545
H22C F17 3.39(11) no 2_666
H22C F18 3.43(12) no 2_666
H11 F4 3.0446 no 2_666
H11 F22 2.6100 no 1_445
H11 F25 2.8421 no 1_445
H11 H58 3.3454 no 1_445
H12 F4 2.8916 no 2_666
H12 F6 2.9265 no 1_455
H12 C34 3.2939 no 1_455
H12 C35 3.2212 no 1_455
H12 C38 3.5726 no 1_455
H12 H26B 3.4379 no 1_455
H12 H34 3.5023 no 1_455
H13 F3 3.4690 no 1_455
H13 F10 3.5029 no 1_455
H13 C31 3.1454 no 1_455
H13 C32 2.9174 no 1_455
H13 C33 3.1132 no 1_455
H13 C34 3.5098 no 1_455
H13 C36 3.4560 no 1_455
H13 C39 3.2375 no 1_455
H13 C40 3.5753 no 1_455
H13 C42 3.5328 no 1_455
H13 C43 3.1534 no 1_455
H13 C44 2.9734 no 1_455
H13 H32 3.2200 no 1_455
H13 H44 3.2536 no 1_455
H14 F8 3.2704 no 1_455
H14 F12 2.6480 no 2_667
H14 F15 2.8382 no .
H14 C41 3.5440 no 1_455
H14 C42 3.4472 no 1_455
H14 H42 3.5633 no 1_455
H14 H42 3.2359 no 2_667
H15 F11 3.2675 no 2_667
H15 F12 2.9205 no 2_667
H15 C42 3.1613 no 2_667
H15 C43 3.5474 no 2_667
H15 C46 3.4015 no 2_667
H15 H42 2.6531 no 2_667
H23A F13 2.9821 no 1_545
H23A F20 3.1705 no 1_545
H23A C48 3.4602 no 1_545
H23A C49 3.3843 no 1_545
H23A H56 3.4363 no 1_545
H23B F13 3.3939 no 1_545
H23C F13 3.4287 no 1_545
H23C F19 3.1100 no 2_667
H23C F20 3.1701 no 2_667
H24A C40 3.5498 no 2_667
H24A C41 3.3555 no 2_667
H24A C42 3.3301 no 2_667
H24A C43 3.4781 no 2_667
H24A H48 3.4724 no 2_667
H24B F13 3.2084 no 2_667
H24B F20 3.3575 no 1_545
H24B C48 3.4888 no 2_667
H24B H48 2.6596 no 2_667
H24B H56 3.2545 no 2_667
H24C F19 3.4233 no 2_667
H24C F20 3.5573 no 2_667
H24C H56 3.0862 no 2_667
H25A F10 3.5944 no .
H25A F11 3.1492 no .
H25A F13 2.9347 no 2_667
H25A F14 2.6721 no 2_667
H25A F21 3.4590 no 1_545
H25A C53 3.3740 no 2_667
H25A H48 3.4661 no 2_667
H25B F11 2.8109 no 2_667
H25C F10 2.8886 no .
H25C F11 2.7783 no .
H25C C46 3.4236 no .
H26A F6 2.7918 no .
H26B F6 3.5781 no .
H26B F10 3.0905 no .
H26B F21 2.8624 no 1_545
H26B F25 3.4935 no 1_545
H26B C58 3.3587 no 1_545
H26B H12 3.4379 no 1_655
H26B H58 2.6887 no 1_545
H26C F10 2.4246 no .
H26C F11 3.5159 no .
H26C F21 3.4923 no 1_545
H26C C46 3.5079 no .
H26C H44 3.5271 no .
H27A F1 3.4090 no 2_766
H27A F22 3.4858 no 1_545
H27A F23 2.8446 no 1_545
H27A F25 2.6147 no 1_545
H27A C58 2.8294 no 1_545
H27A C59 2.9581 no 1_545
H27A C62 3.0768 no 1_545
H27A H58 2.7649 no 1_545
H27B F1 2.5209 no 2_766
H27B F2 3.3924 no 2_766
H27B C37 3.5085 no 2_766
H27C F1 3.2227 no 2_766
H27C F2 2.9831 no 2_766
H27C F16 3.5473 no 2_666
H27C F23 3.3712 no 1_545
H28A F1 2.6323 no 1_455
H28A F3 3.2168 no 1_455
H28A F16 3.5106 no .
H28A C30 3.1864 no 2_666
H28A C37 3.5140 no 1_455
H28A H30A 3.4686 no 2_666
H28A H30B 2.8400 no 2_666
H28A H30C 2.7799 no 2_666
H28B F1 3.1732 no 1_455
H28B F3 3.0974 no 1_455
H28C F1 3.4007 no 1_455
H28C F4 3.1761 no 2_666
H28C F5 2.6199 no 2_666
H28C C38 3.4127 no 2_666
H28C H30B 3.0022 no 2_666
H29A F14 2.9327 no .
H29A F15 3.2028 no .
H29A C49 3.5699 no .
H29A C53 3.4040 no .
H29B C49 3.4048 no .
H29B C50 3.2282 no .
H29B H36 3.5875 no .
H29B H50 3.3799 no .
H29C F14 3.4857 no .
H30A F1 3.2832 no 2_766
H30A F5 3.3292 no .
H30A F6 2.9092 no .
H30A H28A 3.4686 no 2_666
H30B F5 3.0794 no .
H30B C28 3.3127 no 2_666
H30B C30 3.0921 no 2_666
H30B H28A 2.8400 no 2_666
H30B H28C 3.0022 no 2_666
H30B H30B 2.5346 no 2_666
H30B H30C 2.8262 no 2_666
H30C F1 3.1540 no 2_766
H30C F16 3.0129 no 2_666
H30C H28A 2.7799 no 2_666
H30C H30B 2.8262 no 2_666
H32 C6 3.3963 no 1_665
H32 C7 3.2099 no 1_665
H32 H6 3.0593 no 1_665
H32 H7 2.7372 no 1_665
H32 H13 3.2200 no 1_655
H34 F4 2.8197 no 2_766
H34 F6 2.7391 no 2_766
H34 F23 3.4396 no 2_776
H34 F25 3.1172 no 2_776
H34 C38 3.3782 no 2_766
H34 H12 3.5023 no 1_655
H36 H29B 3.5875 no .
H40 C7 3.1290 no 1_665
H40 C8 3.2701 no 1_665
H40 H7 2.5757 no 1_665
H40 H8 2.8336 no 1_665
H42 F12 3.1945 no 2_767
H42 C10 3.5429 no 2_667
H42 C14 3.1403 no 2_667
H42 C15 2.8167 no 2_667
H42 H3 3.5733 no 2_667
H42 H14 3.5633 no 1_655
H42 H14 3.2359 no 2_667
H42 H15 2.6531 no 2_667
H42 H42 3.4040 no 2_767
H44 H13 3.2536 no 1_655
H44 H26C 3.5271 no .
H48 C24 3.4566 no 2_667
H48 H24A 3.4724 no 2_667
H48 H24B 2.6596 no 2_667
H48 H25A 3.4661 no 2_667
H50 F3 2.5346 no 1_455
H50 C6 3.1632 no 1_565
H50 H22B 3.4001 no 1_565
H50 H6 2.5699 no 1_565
H50 H7 3.5637 no 1_565
H50 H29B 3.3799 no .
H52 H22A 2.9381 no 1_565
H56 C24 3.5528 no 2_667
H56 H23A 3.4363 no 1_565
H56 H24B 3.2545 no 2_667
H56 H24C 3.0862 no 2_667
H58 C26 3.5999 no 1_565
H58 H11 3.3454 no 1_665
H58 H26B 2.6887 no 1_565
H58 H27A 2.7649 no 1_565

loop_
_geom_torsion_atom_site_label_1
_geom_torsion_atom_site_label_2
_geom_torsion_atom_site_label_3
_geom_torsion_atom_site_label_4
_geom_torsion
_geom_torsion_publ_flag
P1 Ru1 C1 C2 -129.83(18) no
C1 Ru1 P1 C28 35.42(13) no
C1 Ru1 P1 C29 159.72(13) no
C1 Ru1 P1 C30 -81.89(13) no
P1 Ru1 C2 C1 52.06(19) no
P1 Ru1 C2 C3 -73.96(16) no
P1 Ru1 C2 C4 168.0(3) no
C2 Ru1 P1 C28 5.36(15) no
C2 Ru1 P1 C29 129.67(14) no
C2 Ru1 P1 C30 -111.94(14) no
P1 Ru1 C3 C2 112.32(15) no
P1 Ru1 C3 C10 -6.3(4) no
C3 Ru1 P1 C28 -32.21(15) no
C3 Ru1 P1 C29 92.09(15) no
C3 Ru1 P1 C30 -149.52(15) no
P1 Ru1 C16 C17 155.99(10) no
P1 Ru1 C16 C21 27.8(4) no
P1 Ru1 C16 C22 -85.7(4) no
C16 Ru1 P1 C28 131.5(2) no
C16 Ru1 P1 C29 -104.2(2) no
C16 Ru1 P1 C30 14.2(3) no
P1 Ru1 C18 C17 -154.37(11) no
P1 Ru1 C18 C19 -25.6(3) no
P1 Ru1 C18 C24 87.9(5) no
C18 Ru1 P1 C28 -130.53(18) no
C18 Ru1 P1 C29 -6.22(19) no
C18 Ru1 P1 C30 112.17(18) no
P1 Ru1 C19 C18 161.90(16) no
P1 Ru1 C19 C20 -70.8(2) no
P1 Ru1 C19 C25 48.6(4) no
C19 Ru1 P1 C28 -145.69(15) no
C19 Ru1 P1 C29 -21.39(15) no
C19 Ru1 P1 C30 97.00(15) no
P1 Ru1 C20 C19 111.8(2) no
P1 Ru1 C20 C21 -112.30(18) no
P1 Ru1 C20 C26 0.2(5) no
C20 Ru1 P1 C28 -179.49(15) no
C20 Ru1 P1 C29 -55.19(14) no
C20 Ru1 P1 C30 63.20(14) no
P1 Ru1 C21 C16 -159.95(16) no
P1 Ru1 C21 C20 70.22(18) no
P1 Ru1 C21 C27 -50.2(5) no
C21 Ru1 P1 C28 147.70(16) no
C21 Ru1 P1 C29 -87.99(15) no
C21 Ru1 P1 C30 30.39(15) no
C1 Ru1 C2 C1 0.0(2) no
C1 Ru1 C2 C3 -126.0(4) no
C1 Ru1 C2 C4 115.9(5) no
C2 Ru1 C1 C2 0.0(2) no
C1 Ru1 C3 C2 33.07(18) no
C1 Ru1 C3 C10 -85.5(4) no
C3 Ru1 C1 C2 -33.47(18) no
C1 Ru1 C16 C17 -116.4(3) no
C1 Ru1 C16 C21 115.5(2) no
C1 Ru1 C16 C22 1.9(4) no
C16 Ru1 C1 C2 97.0(2) no
C1 Ru1 C17 C16 74.2(3) no
C1 Ru1 C17 C18 -149.76(18) no
C1 Ru1 C17 C23 -38.2(6) no
C17 Ru1 C1 C2 62.5(3) no
C1 Ru1 C18 C17 48.6(4) no
C1 Ru1 C18 C19 177.4(2) no
C1 Ru1 C18 C24 -69.1(6) no
C18 Ru1 C1 C2 33.9(4) no
C1 Ru1 C20 C19 -176.6(3) no
C1 Ru1 C20 C21 -40.7(4) no
C1 Ru1 C20 C26 71.7(6) no
C20 Ru1 C1 C2 156.4(3) no
C1 Ru1 C21 C16 -75.2(3) no
C1 Ru1 C21 C20 154.94(18) no
C1 Ru1 C21 C27 34.5(5) no
C21 Ru1 C1 C2 132.30(19) no
C2 Ru1 C3 C2 -0.00(19) no
C2 Ru1 C3 C10 -118.6(5) no
C3 Ru1 C2 C1 126.0(4) no
C3 Ru1 C2 C3 -0.00(19) no
C3 Ru1 C2 C4 -118.1(4) no
C2 Ru1 C16 C17 -76.8(3) no
C2 Ru1 C16 C21 155.1(2) no
C2 Ru1 C16 C22 41.6(4) no
C16 Ru1 C2 C1 -91.3(2) no
C16 Ru1 C2 C3 142.69(18) no
C16 Ru1 C2 C4 24.6(4) no
C2 Ru1 C17 C16 108.0(3) no
C2 Ru1 C17 C18 -115.9(2) no
C2 Ru1 C17 C23 -4.4(5) no
C17 Ru1 C2 C1 -125.6(2) no
C17 Ru1 C2 C3 108.38(19) no
C17 Ru1 C2 C4 -9.7(3) no
C2 Ru1 C18 C17 70.1(3) no
C2 Ru1 C18 C19 -161.09(19) no
C2 Ru1 C18 C24 -47.6(5) no
C18 Ru1 C2 C1 -158.97(19) no
C18 Ru1 C2 C3 75.0(3) no
C18 Ru1 C2 C4 -43.1(4) no
C2 Ru1 C19 C18 29.4(4) no
C2 Ru1 C19 C20 156.6(3) no
C2 Ru1 C19 C25 -83.9(5) no
C19 Ru1 C2 C1 -176.8(3) no
C19 Ru1 C2 C3 57.2(4) no
C19 Ru1 C2 C4 -60.9(5) no
C2 Ru1 C21 C16 -34.9(4) no
C2 Ru1 C21 C20 -164.77(17) no
C2 Ru1 C21 C27 74.8(5) no
C21 Ru1 C2 C1 -71.1(3) no
C21 Ru1 C2 C3 162.85(18) no
C21 Ru1 C2 C4 44.8(4) no
C3 Ru1 C16 C17 -45.9(4) no
C3 Ru1 C16 C21 -174.10(18) no
C3 Ru1 C16 C22 72.4(4) no
C16 Ru1 C3 C2 -52.0(3) no
C16 Ru1 C3 C10 -170.6(3) no
C3 Ru1 C17 C16 146.3(3) no
C3 Ru1 C17 C18 -77.6(3) no
C3 Ru1 C17 C23 33.9(5) no
C17 Ru1 C3 C2 -77.4(3) no
C17 Ru1 C3 C10 164.0(4) no
C3 Ru1 C18 C17 108.0(3) no
C3 Ru1 C18 C19 -123.2(3) no
C3 Ru1 C18 C24 -9.7(5) no
C18 Ru1 C3 C2 -112.3(2) no
C18 Ru1 C3 C10 129.1(4) no
C3 Ru1 C19 C18 64.6(3) no
C3 Ru1 C19 C20 -168.1(2) no
C3 Ru1 C19 C25 -48.7(5) no
C19 Ru1 C3 C2 -144.93(19) no
C19 Ru1 C3 C10 96.5(4) no
C3 Ru1 C20 C19 20.6(5) no
C3 Ru1 C20 C21 156.5(3) no
C3 Ru1 C20 C26 -91.0(5) no
C20 Ru1 C3 C2 -157.9(3) no
C20 Ru1 C3 C10 83.5(5) no
C16 Ru1 C17 C16 0.0(3) no
C16 Ru1 C17 C18 136.1(4) no
C16 Ru1 C17 C23 -112.4(7) no
C17 Ru1 C16 C17 0.0(3) no
C17 Ru1 C16 C21 -128.1(5) no
C17 Ru1 C16 C22 118.3(5) no
C16 Ru1 C18 C17 -26.21(19) no
C16 Ru1 C18 C19 102.6(3) no
C16 Ru1 C18 C24 -143.9(5) no
C18 Ru1 C16 C17 26.5(2) no
C18 Ru1 C16 C21 -101.6(3) no
C18 Ru1 C16 C22 144.8(4) no
C16 Ru1 C19 C18 -65.3(2) no
C16 Ru1 C19 C20 62.0(3) no
C16 Ru1 C19 C25 -178.5(4) no
C19 Ru1 C16 C17 63.1(3) no
C19 Ru1 C16 C21 -65.1(3) no
C19 Ru1 C16 C22 -178.6(4) no
C16 Ru1 C20 C19 -105.7(3) no
C16 Ru1 C20 C21 30.24(19) no
C16 Ru1 C20 C26 142.7(5) no
C20 Ru1 C16 C17 98.6(3) no
C20 Ru1 C16 C21 -29.58(19) no
C20 Ru1 C16 C22 -143.1(4) no
C16 Ru1 C21 C16 -0.0(3) no
C16 Ru1 C21 C20 -129.8(4) no
C16 Ru1 C21 C27 109.8(6) no
C21 Ru1 C16 C17 128.1(5) no
C21 Ru1 C16 C21 0.0(3) no
C21 Ru1 C16 C22 -113.5(5) no
C17 Ru1 C18 C17 -0.0(2) no
C17 Ru1 C18 C19 128.8(4) no
C17 Ru1 C18 C24 -117.7(6) no
C18 Ru1 C17 C16 -136.1(4) no
C18 Ru1 C17 C18 0.0(2) no
C18 Ru1 C17 C23 111.5(6) no
C17 Ru1 C19 C18 -30.35(18) no
C17 Ru1 C19 C20 96.9(3) no
C17 Ru1 C19 C25 -143.6(5) no
C19 Ru1 C17 C16 -105.1(3) no
C19 Ru1 C17 C18 31.01(19) no
C19 Ru1 C17 C23 142.5(6) no
C17 Ru1 C20 C19 -69.0(3) no
C17 Ru1 C20 C21 66.9(3) no
C17 Ru1 C20 C26 179.4(5) no
C20 Ru1 C17 C16 -67.5(3) no
C20 Ru1 C17 C18 68.6(2) no
C20 Ru1 C17 C23 -179.9(6) no
C17 Ru1 C21 C16 30.6(2) no
C17 Ru1 C21 C20 -99.2(3) no
C17 Ru1 C21 C27 140.4(5) no
C21 Ru1 C17 C16 -31.1(2) no
C21 Ru1 C17 C18 104.9(3) no
C21 Ru1 C17 C23 -143.5(6) no
C18 Ru1 C19 C18 0.0(2) no
C18 Ru1 C19 C20 127.3(4) no
C18 Ru1 C19 C25 -113.3(5) no
C19 Ru1 C18 C17 -128.8(4) no
C19 Ru1 C18 C19 0.0(3) no
C19 Ru1 C18 C24 113.5(6) no
C18 Ru1 C20 C19 -31.8(2) no
C18 Ru1 C20 C21 104.1(3) no
C18 Ru1 C20 C26 -143.4(6) no
C20 Ru1 C18 C17 -97.4(3) no
C20 Ru1 C18 C19 31.4(2) no
C20 Ru1 C18 C24 144.9(5) no
C18 Ru1 C21 C16 66.1(3) no
C18 Ru1 C21 C20 -63.7(3) no
C18 Ru1 C21 C27 175.9(5) no
C21 Ru1 C18 C17 -62.4(2) no
C21 Ru1 C18 C19 66.4(2) no
C21 Ru1 C18 C24 179.9(5) no
C19 Ru1 C20 C19 -0.0(3) no
C19 Ru1 C20 C21 135.9(4) no
C19 Ru1 C20 C26 -111.6(6) no
C20 Ru1 C19 C18 -127.3(4) no
C20 Ru1 C19 C20 -0.0(3) no
C20 Ru1 C19 C25 119.5(6) no
C19 Ru1 C21 C16 103.0(3) no
C19 Ru1 C21 C20 -26.79(19) no
C19 Ru1 C21 C27 -147.2(5) no
C21 Ru1 C19 C18 -101.1(3) no
C21 Ru1 C19 C20 26.1(2) no
C21 Ru1 C19 C25 145.6(5) no
C20 Ru1 C21 C16 129.8(4) no
C20 Ru1 C21 C20 -0.0(2) no
C20 Ru1 C21 C27 -120.4(6) no
C21 Ru1 C20 C19 -135.9(4) no
C21 Ru1 C20 C21 -0.0(2) no
C21 Ru1 C20 C26 112.5(6) no
F25 F22 F26 F24 17(3) no
F25 F22 F26 C62 -20.2(10) no
F26 F22 F25 C62 16.6(8) no
F25 F22 C62 F23 51.5(8) no
F25 F22 C62 F24 152.2(7) no
F25 F22 C62 F25 -0.0(5) no
F25 F22 C62 F26 164.0(7) no
F25 F22 C62 C59 -89.1(7) no
C62 F22 F25 C62 0.0(3) no
F26 F22 C62 F23 -112.5(8) no
F26 F22 C62 F24 -11.8(6) no
F26 F22 C62 F25 -164.0(7) no
F26 F22 C62 F26 0.0(5) no
F26 F22 C62 C59 106.8(7) no
C62 F22 F26 F24 37.6(15) no
C62 F22 F26 C62 0.0(3) no
F26 F24 C62 F22 19.0(9) no
F26 F24 C62 F23 140.6(10) no
F26 F24 C62 F25 43.7(11) no
F26 F24 C62 F26 -0.0(8) no
F26 F24 C62 C59 -102.4(10) no
C62 F24 F26 F22 -32.1(13) no
C62 F24 F26 C62 -0.0(3) no
F22 F25 C62 F22 -0.0(5) no
F22 F25 C62 F23 -137.5(7) no
F22 F25 C62 F24 -39.0(9) no
F22 F25 C62 F26 -15.0(7) no
F22 F25 C62 C59 107.9(7) no
F22 F26 C62 F22 0.0(3) no
F22 F26 C62 F23 111.8(7) no
F22 F26 C62 F24 159.2(9) no
F22 F26 C62 F25 10.8(5) no
F22 F26 C62 C59 -107.8(7) no
F24 F26 C62 F22 -159.2(10) no
F24 F26 C62 F23 -47.4(11) no
F24 F26 C62 F24 0.0(4) no
F24 F26 C62 F25 -148.4(8) no
F24 F26 C62 C59 93.0(9) no
Ru1 C1 C2 Ru1 0.000(12) no
Ru1 C1 C2 C3 57.3(3) no
Ru1 C1 C2 C4 -119.6(4) no
Ru1 C2 C3 Ru1 0.000(11) no
Ru1 C2 C3 C10 121.9(4) no
Ru1 C2 C4 C5 -84.2(5) no
Ru1 C2 C4 C9 102.8(4) no
C1 C2 C3 Ru1 -58.1(4) no
C1 C2 C3 C10 63.8(6) no
C1 C2 C4 C5 4.2(7) no
C1 C2 C4 C9 -168.7(4) no
C3 C2 C4 C5 -172.3(4) no
C3 C2 C4 C9 14.7(7) no
C4 C2 C3 Ru1 118.7(5) no
C4 C2 C3 C10 -119.4(5) no
Ru1 C3 C10 C11 112.7(4) no
Ru1 C3 C10 C15 -72.1(5) no
C2 C3 C10 C11 22.7(6) no
C2 C3 C10 C15 -162.1(4) no
C2 C4 C5 C6 -177.4(4) no
C2 C4 C9 C8 177.9(4) no
C5 C4 C9 C8 4.7(7) no
C9 C4 C5 C6 -4.4(7) no
C4 C5 C6 C7 0.7(8) no
C5 C6 C7 C8 2.8(8) no
C6 C7 C8 C9 -2.6(8) no
C7 C8 C9 C4 -1.2(8) no
C3 C10 C11 C12 176.4(4) no
C3 C10 C15 C14 -177.6(4) no
C11 C10 C15 C14 -2.4(6) no
C15 C10 C11 C12 1.2(6) no
C10 C11 C12 C13 -0.2(7) no
C11 C12 C13 C14 0.4(7) no
C12 C13 C14 C15 -1.6(8) no
C13 C14 C15 C10 2.7(7) no
Ru1 C16 C17 Ru1 0.000(11) no
Ru1 C16 C17 C18 -48.4(4) no
Ru1 C16 C17 C23 137.1(4) no
Ru1 C16 C21 Ru1 -0.0 no
Ru1 C16 C21 C20 57.7(4) no
Ru1 C16 C21 C27 -128.5(4) no
C17 C16 C21 Ru1 -61.1(5) no
C17 C16 C21 C20 -3.3(7) no
C17 C16 C21 C27 170.5(4) no
C21 C16 C17 Ru1 60.2(5) no
C21 C16 C17 C18 11.8(8) no
C21 C16 C17 C23 -162.7(5) no
C22 C16 C17 Ru1 -129.1(6) no
C22 C16 C17 C18 -177.4(5) no
C22 C16 C17 C23 8.0(8) no
C22 C16 C21 Ru1 128.0(5) no
C22 C16 C21 C20 -174.3(5) no
C22 C16 C21 C27 -0.5(7) no
Ru1 C17 C18 Ru1 -0.000(16) no
Ru1 C17 C18 C19 -58.4(4) no
Ru1 C17 C18 C24 127.3(4) no
C16 C17 C18 Ru1 48.8(5) no
C16 C17 C18 C19 -9.6(8) no
C16 C17 C18 C24 176.1(5) no
C23 C17 C18 Ru1 -136.6(5) no
C23 C17 C18 C19 164.9(5) no
C23 C17 C18 C24 -9.3(7) no
Ru1 C18 C19 Ru1 0.000(10) no
Ru1 C18 C19 C20 -61.5(4) no
Ru1 C18 C19 C25 129.1(5) no
C17 C18 C19 Ru1 60.4(5) no
C17 C18 C19 C20 -1.0(8) no
C17 C18 C19 C25 -170.4(5) no
C24 C18 C19 Ru1 -125.3(5) no
C24 C18 C19 C20 173.3(5) no
C24 C18 C19 C25 3.9(8) no
Ru1 C19 C20 Ru1 0.000(11) no
Ru1 C19 C20 C21 -50.0(4) no
Ru1 C19 C20 C26 134.9(4) no
C18 C19 C20 Ru1 59.6(5) no
C18 C19 C20 C21 9.6(8) no
C18 C19 C20 C26 -165.5(5) no
C25 C19 C20 Ru1 -131.3(6) no
C25 C19 C20 C21 178.7(5) no
C25 C19 C20 C26 3.6(8) no
Ru1 C20 C21 Ru1 -0.0 no
Ru1 C20 C21 C16 -56.2(4) no
Ru1 C20 C21 C27 130.3(5) no
C19 C20 C21 Ru1 48.8(5) no
C19 C20 C21 C16 -7.4(8) no
C19 C20 C21 C27 179.2(5) no
C26 C20 C21 Ru1 -136.0(5) no
C26 C20 C21 C16 167.7(5) no
C26 C20 C21 C27 -5.7(8) no
C32 C31 C36 C35 -2.6(6) no
C36 C31 C32 C33 1.5(6) no
C32 C31 B1 C39 -73.5(5) no
C32 C31 B1 C47 165.4(4) no
C32 C31 B1 C55 45.8(6) no
B1 C31 C32 C33 176.5(4) no
C36 C31 B1 C39 101.1(5) no
C36 C31 B1 C47 -20.0(6) no
C36 C31 B1 C55 -139.6(4) no
B1 C31 C36 C35 -177.6(4) no
C31 C32 C33 C34 0.7(7) no
C31 C32 C33 C37 179.8(4) no
C32 C33 C34 C35 -1.9(6) no
C32 C33 C37 F1 171.6(4) no
C32 C33 C37 F2 -66.9(5) no
C32 C33 C37 F3 52.6(6) no
C34 C33 C37 F1 -9.3(6) no
C34 C33 C37 F2 112.2(5) no
C34 C33 C37 F3 -128.4(5) no
C37 C33 C34 C35 179.1(4) no
C33 C34 C35 C36 0.8(6) no
C33 C34 C35 C38 -179.2(4) no
C34 C35 C36 C31 1.6(7) no
C34 C35 C38 F4 -21.8(6) no
C34 C35 C38 F5 -143.3(4) no
C34 C35 C38 F6 98.1(5) no
C36 C35 C38 F4 158.2(4) no
C36 C35 C38 F5 36.7(6) no
C36 C35 C38 F6 -81.9(5) no
C38 C35 C36 C31 -178.5(4) no
C40 C39 C44 C43 0.5(6) no
C44 C39 C40 C41 -0.3(6) no
C40 C39 B1 C31 101.0(5) no
C40 C39 B1 C47 -140.2(4) no
C40 C39 B1 C55 -21.4(5) no
B1 C39 C40 C41 -171.7(4) no
C44 C39 B1 C31 -69.9(5) no
C44 C39 B1 C47 48.9(6) no
C44 C39 B1 C55 167.8(4) no
B1 C39 C44 C43 172.1(4) no
C39 C40 C41 C42 0.3(6) no
C39 C40 C41 C45 178.7(4) no
C40 C41 C42 C43 -0.6(6) no
C40 C41 C45 F7 39.8(5) no
C40 C41 C45 F8 -79.9(5) no
C40 C41 C45 F9 159.6(4) no
C42 C41 C45 F7 -141.8(4) no
C42 C41 C45 F8 98.5(5) no
C42 C41 C45 F9 -22.0(6) no
C45 C41 C42 C43 -179.0(4) no
C41 C42 C43 C44 0.8(6) no
C41 C42 C43 C46 -179.5(4) no
C42 C43 C44 C39 -0.8(6) no
C42 C43 C46 F10 -130.9(5) no
C42 C43 C46 F11 109.8(5) no
C42 C43 C46 F12 -9.2(6) no
C44 C43 C46 F10 48.8(6) no
C44 C43 C46 F11 -70.5(6) no
C44 C43 C46 F12 170.5(4) no
C46 C43 C44 C39 179.5(4) no
C48 C47 C52 C51 -3.8(7) no
C52 C47 C48 C49 2.4(7) no
C48 C47 B1 C31 131.9(5) no
C48 C47 B1 C39 16.6(7) no
C48 C47 B1 C55 -103.9(5) no
B1 C47 C48 C49 -178.4(4) no
C52 C47 B1 C31 -48.8(6) no
C52 C47 B1 C39 -164.1(4) no
C52 C47 B1 C55 75.3(5) no
B1 C47 C52 C51 176.8(4) no
C47 C48 C49 C50 0.1(7) no
C47 C48 C49 C53 178.8(4) no
C48 C49 C50 C51 -1.2(7) no
C48 C49 C53 F13 66.3(6) no
C48 C49 C53 F14 -53.2(6) no
C48 C49 C53 F15 -171.1(4) no
C50 C49 C53 F13 -115.0(5) no
C50 C49 C53 F14 125.6(5) no
C50 C49 C53 F15 7.7(7) no
C53 C49 C50 C51 -179.9(4) no
C49 C50 C51 C52 -0.3(7) no
C49 C50 C51 C54 178.6(4) no
C50 C51 C52 C47 2.9(7) no
C50 C51 C54 F16 -66.7(6) no
C50 C51 C54 F17 52.1(6) no
C50 C51 C54 F18 173.4(4) no
C52 C51 C54 F16 112.2(5) no
C52 C51 C54 F17 -129.0(5) no
C52 C51 C54 F18 -7.7(7) no
C54 C51 C52 C47 -175.9(4) no
C56 C55 C60 C59 2.7(7) no
C60 C55 C56 C57 -4.4(7) no
C56 C55 B1 C31 -167.5(4) no
C56 C55 B1 C39 -51.6(6) no
C56 C55 B1 C47 71.2(5) no
B1 C55 C56 C57 177.9(4) no
C60 C55 B1 C31 15.0(7) no
C60 C55 B1 C39 131.0(5) no
C60 C55 B1 C47 -106.3(5) no
B1 C55 C60 C59 -179.7(4) no
C55 C56 C57 C58 2.8(8) no
C55 C56 C57 C61 -176.8(4) no
C56 C57 C58 C59 0.7(8) no
C56 C57 C61 F19 68.8(6) no
C56 C57 C61 F20 -48.8(7) no
C56 C57 C61 F21 -170.6(5) no
C58 C57 C61 F19 -110.8(6) no
C58 C57 C61 F20 131.6(5) no
C58 C57 C61 F21 9.8(8) no
C61 C57 C58 C59 -179.7(5) no
C57 C58 C59 C60 -2.3(8) no
C57 C58 C59 C62 176.7(5) no
C58 C59 C60 C55 0.5(8) no
C58 C59 C62 F22 28.4(8) no
C58 C59 C62 F23 -115.2(6) no
C58 C59 C62 F24 139.1(5) no
C58 C59 C62 F25 -15.5(7) no
C58 C59 C62 F26 101.3(7) no
C60 C59 C62 F22 -152.6(5) no
C60 C59 C62 F23 63.8(7) no
C60 C59 C62 F24 -41.9(7) no
C60 C59 C62 F25 163.6(5) no
C60 C59 C62 F26 -79.7(7) no
C62 C59 C60 C55 -178.5(4) no
